data_7030975
loop_
_publ_author_name
'Sahoo, Dipankar'
'Suriyanarayanan, Ramakirushnan'
'Chandrasekhar, Vadapalli'

_publ_section_title
;
 Di-, tri- and tetranuclear molecular vanadium phosphonates: a chloride
 encapsulated tetranuclear bowl.
;
_journal_issue 28
_journal_name_full 'Dalton transactions (Cambridge, England : 2003)'
_journal_page_first 10898
_journal_page_last 10909
_journal_paper_doi 10.1039/c4dt00720d
_journal_volume 43
_journal_year 2014
_chemical_formula_moiety 'C80 H72 O20 P4 V4, Cl, C5 H9 N2, 3(C7 H8)'
_chemical_formula_sum 'C106 H105 Cl N2 O20 P4 V4'
_chemical_formula_weight 2090.00
_chemical_name_systematic
;
 ?
;
_space_group_crystal_system monoclinic
_space_group_IT_number 14
_space_group_name_Hall '-P 2yn'
_space_group_name_H-M_alt 'P 1 21/n 1'
_symmetry_space_group_name_Hall '-P 2yn'
_symmetry_space_group_name_H-M 'P 1 21/n 1'
_atom_sites_solution_hydrogens geom
_atom_sites_solution_primary direct
_audit_creation_date 2014-04-07
_audit_creation_method
;
Olex2 1.2
(compiled 2013.11.15 svn.r2834 for OlexSys, GUI svn.r4720)
;
_cell_angle_alpha 90
_cell_angle_beta 98.390(5)
_cell_angle_gamma 90
_cell_formula_units_Z 8
_cell_length_a 16.502(5)
_cell_length_b 32.938(5)
_cell_length_c 39.238(5)
_cell_measurement_reflns_used 4667
_cell_measurement_temperature 293(2)
_cell_measurement_theta_max 25.22
_cell_measurement_theta_min 2.23
_cell_volume 21099(8)
_computing_cell_refinement 'SAINT v6.45A (Bruker, 2003)'
_computing_data_reduction 'SAINT v6.45A (Bruker, 2003)'
_computing_molecular_graphics 'Olex2 (Dolomanov et al., 2009)'
_computing_publication_material 'Olex2 (Dolomanov et al., 2009)'
_computing_structure_refinement 'ShelXL (Sheldrick, 2008)'
_computing_structure_solution 'SIR97 (Burla et al., 2007)'
_diffrn_ambient_temperature 293(2)
_diffrn_measured_fraction_theta_full 0.998
_diffrn_measured_fraction_theta_max 0.997
_diffrn_measurement_device_type 'Bruker APEX-II CCD'
_diffrn_measurement_method '\f and \w scans'
_diffrn_radiation_monochromator graphite
_diffrn_radiation_type MoK\a
_diffrn_radiation_wavelength 0.71069
_diffrn_reflns_av_R_equivalents 0.1248
_diffrn_reflns_av_unetI/netI 0.1609
_diffrn_reflns_Laue_measured_fraction_full 0.998
_diffrn_reflns_Laue_measured_fraction_max 0.997
_diffrn_reflns_limit_h_max 20
_diffrn_reflns_limit_h_min -20
_diffrn_reflns_limit_k_max 35
_diffrn_reflns_limit_k_min -40
_diffrn_reflns_limit_l_max 42
_diffrn_reflns_limit_l_min -48
_diffrn_reflns_number 121159
_diffrn_reflns_point_group_measured_fraction_full 0.998
_diffrn_reflns_point_group_measured_fraction_max 0.997
_diffrn_reflns_theta_full 25.240
_diffrn_reflns_theta_max 25.500
_diffrn_reflns_theta_min 1.850
_diffrn_standards_number 0
_exptl_absorpt_coefficient_mu 0.496
_exptl_absorpt_correction_T_max 1
_exptl_absorpt_correction_T_min 0.567226
_exptl_absorpt_correction_type multi-scan
_exptl_absorpt_process_details
;
SADABS v.2.10 (Bruker,2003) was used for absorption correction.
R(int) was 0.0571 before and 0.0444 after correction.
The Ratio of minimum to maximum transmission is 0.5672.
The \l/2 correction factor is 0.0015.
;
_exptl_crystal_colour brown
_exptl_crystal_colour_primary brown
_exptl_crystal_density_diffrn 1.316
_exptl_crystal_description block
_exptl_crystal_F_000 8672
_exptl_crystal_size_max 0.088
_exptl_crystal_size_mid 0.08
_exptl_crystal_size_min 0.071
_refine_diff_density_max 0.991
_refine_diff_density_min -0.524
_refine_diff_density_rms 0.113
_refine_ls_extinction_method none
_refine_ls_goodness_of_fit_ref 0.952
_refine_ls_hydrogen_treatment mixed
_refine_ls_matrix_type full
_refine_ls_number_parameters 2449
_refine_ls_number_reflns 39165
_refine_ls_number_restraints 258
_refine_ls_restrained_S_all 0.951
_refine_ls_R_factor_all 0.1959
_refine_ls_R_factor_gt 0.0949
_refine_ls_shift/su_max 0.001
_refine_ls_shift/su_mean 0.000
_refine_ls_structure_factor_coef Fsqd
_refine_ls_weighting_details 'w=1/[\s^2^(Fo^2^)+(0.1316P)^2^] where P=(Fo^2^+2Fc^2^)/3'
_refine_ls_weighting_scheme calc
_refine_ls_wR_factor_gt 0.2282
_refine_ls_wR_factor_ref 0.2796
_reflns_Friedel_coverage 0.000
_reflns_number_gt 16890
_reflns_number_total 39165
_reflns_threshold_expression 'I > 2\s(I)'
_cod_original_formula_sum 'C212 H210 Cl2 N4 O40 P8 V8'
_cod_original_formula_weight 4180.01
_cod_original_formula_units_Z 4
_cod_original_formula_moiety '2(C80 H72 O20 P4 V4, Cl, C5 H9 N2), 6(C7 H8)'
_cod_depositor_comments
;
Adding full bibliography for 7030970--7030975.cif.

2017-03-01
Z value and formula fixed to values more according to usual
chemical conventions.                 miguel
;
_cod_data_source_file c4dt00720d2.cif
_cod_data_source_block 6
_cod_database_code 7030975
_shelxl_version_number 2013-3
_shelx_space_group_comment
;
The symmetry employed for this shelxl refinement is uniquely defined
by the following loop, which should always be used as a source of
symmetry information in preference to the above space-group names.
They are only intended as comments.
;
_olex2_refinement_description
;
1. Fixed Uiso
 At 1.2 times of:
  All C(H) groups, All N(H) groups
 At 1.5 times of:
  All C(H,H,H) groups
2. Uiso/Uaniso restraints and constraints
Uanis(C50) \\sim Ueq, Uanis(C57) \\sim Ueq, Uanis(C33) \\sim Ueq, Uanis(C5B)
\\sim Ueq, Uanis(C5H) \\sim Ueq, Uanis(C5I) \\sim Ueq, Uanis(C5G) \\sim Ueq:
with sigma of 0.001 and sigma for terminal atoms of 0.002
Uanis(C58) \\sim Ueq, Uanis(C4R) \\sim Ueq, Uanis(C3G) \\sim Ueq, Uanis(C2X)
\\sim Ueq: with sigma of 0.001 and sigma for terminal atoms of 0.002
Uanis(C4K) \\sim Ueq, Uanis(C3U) \\sim Ueq, Uanis(C4X) \\sim Ueq: with sigma of
0.001 and sigma for terminal atoms of 0.002
Uanis(C54) \\sim Ueq, Uanis(C4V) \\sim Ueq, Uanis(C53) \\sim Ueq, Uanis(C4U)
\\sim Ueq, Uanis(C4M) \\sim Ueq, Uanis(C4P) \\sim Ueq: with sigma of 0.001 and
sigma for terminal atoms of 0.002
Uanis(C3D) \\sim Ueq, Uanis(C4Z) \\sim Ueq, Uanis(C4I) \\sim Ueq, Uanis(C29)
\\sim Ueq, Uanis(C4N) \\sim Ueq, Uanis(C4G) \\sim Ueq: with sigma of 0.001 and
sigma for terminal atoms of 0.002
Uanis(C47) \\sim Ueq: with sigma of 0.001 and sigma for terminal atoms of 0.002
Uanis(C1F) \\sim Ueq: with sigma of 0.001 and sigma for terminal atoms of 0.002
Uanis(C2M) \\sim Ueq: with sigma of 0.005 and sigma for terminal atoms of 0.002
Uanis(C48) \\sim Ueq, Uanis(C5E) \\sim Ueq, Uanis(C5O) \\sim Ueq, Uanis(C5K)
\\sim Ueq, Uanis(C51) \\sim Ueq, Uanis(C4W) \\sim Ueq: with sigma of 0.004 and
sigma for terminal atoms of 0.002
Uanis(C3Q) \\sim Ueq, Uanis(C23) \\sim Ueq, Uanis(C3V) \\sim Ueq: with sigma of
0.001 and sigma for terminal atoms of 0.002
Uanis(C4C) \\sim Ueq, Uanis(C4F) \\sim Ueq, Uanis(C4E) \\sim Ueq: with sigma of
0.006 and sigma for terminal atoms of 0.002
Uanis(C23) \\sim Ueq, Uanis(C3Q) \\sim Ueq, Uanis(C4T) \\sim Ueq, Uanis(C3L)
\\sim Ueq: with sigma of 0.006 and sigma for terminal atoms of 0.002
3.a Aromatic/amide H refined with riding coordinates:
 N58(H58), C70(H70), C73(H73), C75(H75), C78(H78), C80(H80), C84(H84),
 C86(H86), C87(H87), N88(H88), C89(H89), C90(H90), C91(H91), C92(H92), C94(H94),
  C95(H95), C96(H96), C97(H97), C98(H98), C99(H99), N10(H10), C1(H1), C4(H4),
 C7(H7), C8(H8), C11(H11), C12(H12), C14(H14), C15(H15), C16(H16), C17(H17),
 C18(H18), C1A(H1A), C1B(H1B), C1C(H1C), C1D(H1D), C1E(H1E), C1I(H1I), C1K(H1K),
  C1L(H1L), C1M(H1M), C1O(H1O), C1P(H1P), C1S(H1S), C1V(H1V), C1W(H1W),
 C1X(H1X), C1Y(H1Y), C1Z(H1Z), C20(H20), C21(H21), C22(H22), C23(H23), C24(H24),
  C25(H25), C26(H26), C27(H27), N29(H29), C2C(H2C), C2D(H2D), C2E(H2E),
 C2F(H2F), C2G(H2G), C2H(H2H), C2I(H2I), C2L(H2L), C2N(H2N), C2O(H2O), C2P(H2P),
  C2Q(H2Q), C2R(H2R), C2S(H2S), C2T(H2T), C2U(H2U), C2W(H2W), C2Y(H2Y),
 C2Z(H2Z), C30(H30), C32(H32), C34(H34), C35(H35), C36(H36), C37(H37), C38(H38),
  C39(H39), C3A(H3AA), C3B(H3B), C3C(H3CA), C3E(H3E), C3F(H3F), C3G(H3G),
 C3H(H3H), C3I(H3I), C3J(H3J), C3K(H3K), C3L(H3L), C3M(H3M), C3N(H3N), C3O(H3O),
  C3P(H3P), C3Q(H3Q), C3R(H3R), C3S(H3S), C3T(H3T), C3U(H3U), C3V(H3V),
 C3W(H3W), C3X(H3X), C3Y(H3Y), C3Z(H3Z), C40(H40), C41(H41), C42(H42), C43(H43),
  C44(H44), C45(H45), C46(H46), C48(H48), C4A(H4A), C4C(H4C), C4D(H4D),
 C4E(H4E), C4F(H4F), C4H(H4H), C4J(H4J), C4K(H4K), C4L(H4L), C4O(H4O), C4Q(H4Q),
  C4R(H4R), C4T(H4T), C4X(H4X), C4Y(H4Y), C51(H51), C58(H58A), C59(H59),
 C5C(H5C), C5D(H5D), C5F(H5F), C5H(H5H), C5I(H5I), C5B(H5B), C33(H33), C57(H57),
  C5K(H5K), C5O(H5O), C4M(H4M), C4V(H4V), C54(H54), C53(H53), C4U(H4U),
 C4N(H4N), C29(H29A), C4I(H4I), C4Z(H4Z), C3D(H3DA)
3.b Fitted hexagon refined as free rotating group:
 C5H(C5I,C5B,C33,C57,C50), C4M(C4V,C54,C53,C4U,C10), C4N(C29,C4I,C4Z,C3D,C4G)
3.c Idealised Me refined as rotating group:
 C83(H83A,H83B,H83C), C3(H3A,H3C,H3D), C1G(H1GA,H1GB,H1GC), C1J(H1JA,H1JB,
 H1JC), C1N(H1NA,H1NB,H1NC), C1U(H1UA,H1UB,H1UC), C2B(H2BA,H2BB,H2BC), C2M(H2MA,
 H2MB,H2MC), C2V(H2VA,H2VB,H2VC), C2X(H2XA,H2XB,H2XC), C47(H47A,H47B,H47C),
 C4B(H4BA,H4BB,H4BC), C4S(H4SA,H4SB,H4SC), C56(H56A,H56B,H56C), C5E(H5EA,H5EB,
 H5EC), C5G(H5GA,H5GB,H5GC), C4P(H4PA,H4PB,H4PC), C52(H52A,H52B,H52C)
;

loop_
_space_group_symop_operation_xyz
'x, y, z'
'-x+1/2, y+1/2, -z+1/2'
'-x, -y, -z'
'x-1/2, -y-1/2, z-1/2'

loop_
_atom_site_label
_atom_site_type_symbol
_atom_site_fract_x
_atom_site_fract_y
_atom_site_fract_z
_atom_site_U_iso_or_equiv
_atom_site_adp_type
_atom_site_occupancy
_atom_site_site_symmetry_order
_atom_site_calc_flag
_atom_site_refinement_flags_posn
_atom_site_refinement_flags_adp
V3B V 0.52273(7) 0.30308(3) 0.45006(3) 0.0293(3) Uani 1 1 d . .
V1B V 0.36037(7) 0.20005(4) 0.49370(3) 0.0305(3) Uani 1 1 d . .
V4A V 0.80333(7) 0.20241(4) 0.71701(3) 0.0321(3) Uani 1 1 d . .
V2B V 0.51792(7) 0.20094(4) 0.44754(3) 0.0309(3) Uani 1 1 d . .
V2A V 0.66230(7) 0.30765(4) 0.76809(3) 0.0360(3) Uani 1 1 d . .
V1A V 0.81895(7) 0.30650(4) 0.72150(3) 0.0331(3) Uani 1 1 d . .
V4B V 0.36470(7) 0.30426(4) 0.49654(3) 0.0297(3) Uani 1 1 d . .
V3A V 0.64805(7) 0.20516(4) 0.76446(3) 0.0344(3) Uani 1 1 d . .
Cl9 Cl 0.51574(9) 0.25028(5) 0.51049(4) 0.0278(4) Uani 1 1 d . .
P3B P 0.52554(10) 0.35881(5) 0.51767(5) 0.0260(4) Uani 1 1 d . .
P4B P 0.34510(10) 0.24963(5) 0.56342(5) 0.0268(4) Uani 1 1 d . .
P1A P 0.67385(11) 0.37105(6) 0.70598(5) 0.0325(4) Uani 1 1 d . .
P1B P 0.51531(11) 0.14156(5) 0.51200(5) 0.0290(4) Uani 1 1 d . .
Cl14 Cl 0.65988(10) 0.25945(5) 0.70407(4) 0.0334(4) Uani 1 1 d . .
P4A P 0.82763(10) 0.25661(6) 0.65104(5) 0.0292(4) Uani 1 1 d . .
P3A P 0.64011(11) 0.14739(6) 0.69849(5) 0.0328(5) Uani 1 1 d . .
P2A P 0.48820(12) 0.26377(6) 0.75144(5) 0.0361(5) Uani 1 1 d . .
P2B P 0.68767(11) 0.25019(6) 0.46220(5) 0.0323(4) Uani 1 1 d . .
O19B O 0.4162(3) 0.24971(13) 0.59504(11) 0.0292(11) Uani 1 1 d . .
O1B O 0.2785(3) 0.17575(14) 0.48100(12) 0.0372(12) Uani 1 1 d . .
O11B O 0.5178(3) 0.32918(14) 0.41570(11) 0.0381(12) Uani 1 1 d . .
O1A O 0.9039(3) 0.32776(14) 0.73348(12) 0.0397(12) Uani 1 1 d . .
O19A O 0.7573(3) 0.25994(14) 0.61928(12) 0.0351(12) Uani 1 1 d . .
O15A O 0.7236(3) 0.16281(13) 0.69304(12) 0.0366(12) Uani 1 1 d . .
O14B O 0.5875(3) 0.34653(13) 0.55052(11) 0.0297(11) Uani 1 1 d . .
O14A O 0.5768(3) 0.15745(15) 0.66549(12) 0.0400(13) Uani 1 1 d . .
O9B O 0.7374(3) 0.24814(14) 0.49970(12) 0.0374(12) Uani 1 1 d . .
O10B O 0.6417(3) 0.28977(14) 0.45866(11) 0.0334(11) Uani 1 1 d . .
O20B O 0.3529(3) 0.21142(13) 0.54251(11) 0.0321(11) Uani 1 1 d . .
O10A O 0.5316(3) 0.22327(14) 0.75559(12) 0.0355(12) Uani 1 1 d . .
O16A O 0.8804(3) 0.17390(14) 0.72730(12) 0.0398(12) Uani 1 1 d . .
O15B O 0.4422(3) 0.34258(12) 0.52213(11) 0.0301(11) Uani 1 1 d . .
O16B O 0.2865(3) 0.33087(15) 0.48571(12) 0.0414(13) Uani 1 1 d . .
O5B O 0.5512(3) 0.15949(13) 0.48224(11) 0.0305(11) Uani 1 1 d . .
O7A O 0.5424(3) 0.29996(14) 0.76041(12) 0.0374(12) Uani 1 1 d . .
O17A O 0.8170(3) 0.21740(14) 0.66968(11) 0.0342(12) Uani 1 1 d . .
O5A O 0.6338(3) 0.35244(14) 0.73462(12) 0.0358(12) Uani 1 1 d . .
O11A O 0.6490(3) 0.18022(15) 0.79928(12) 0.0416(13) Uani 1 1 d . .
O17B O 0.3481(2) 0.28904(13) 0.54353(11) 0.0304(11) Uani 1 1 d . .
O2A O 0.7557(3) 0.35257(13) 0.70152(12) 0.0342(11) Uani 1 1 d . .
O12B O 0.5577(3) 0.34460(13) 0.48556(11) 0.0298(11) Uani 1 1 d . .
O12A O 0.6082(3) 0.16490(14) 0.72974(12) 0.0372(12) Uani 1 1 d . .
O6B O 0.5134(3) 0.17627(14) 0.41229(12) 0.0384(12) Uani 1 1 d . .
O18B O 0.3270(3) 0.25215(13) 0.48415(12) 0.0335(11) Uani 1 1 d . .
O3B O 0.4288(3) 0.15486(13) 0.51439(11) 0.0323(11) Uani 1 1 d . .
O7B O 0.6353(3) 0.21258(14) 0.45542(12) 0.0344(12) Uani 1 1 d . .
O4B O 0.5715(3) 0.15302(13) 0.54635(12) 0.0338(12) Uani 1 1 d . .
O6A O 0.6718(3) 0.33130(14) 0.80397(12) 0.0424(13) Uani 1 1 d . .
O20A O 0.8268(3) 0.29426(14) 0.67257(12) 0.0348(12) Uani 1 1 d . .
O9A O 0.4448(3) 0.26796(16) 0.71343(13) 0.0468(14) Uani 1 1 d . .
O13B O 0.4180(3) 0.31032(13) 0.46000(11) 0.0328(11) Uani 1 1 d . .
O4A O 0.6125(3) 0.36676(14) 0.67167(12) 0.0361(12) Uani 1 1 d . .
O3A O 0.7688(3) 0.31139(14) 0.75895(12) 0.0358(12) Uani 1 1 d . .
O8B O 0.5042(3) 0.25274(13) 0.43111(11) 0.0338(11) Uani 1 1 d . .
C55 C 0.5204(4) 0.0859(2) 0.50842(18) 0.0323(17) Uani 1 1 d . .
O13A O 0.7504(3) 0.19671(13) 0.75473(11) 0.0356(12) Uani 1 1 d . .
O8A O 0.6724(3) 0.25596(14) 0.78313(11) 0.0351(12) Uani 1 1 d . .
N58 N 0.4631(4) 0.2316(2) 0.35908(16) 0.0472(17) Uani 1 1 d . .
H58 H 0.4867 0.2171 0.3759 0.057 Uiso 1 1 calc R .
O2B O 0.4130(3) 0.19547(13) 0.45644(11) 0.0329(11) Uani 1 1 d . .
C60 C 0.1807(4) 0.2570(2) 0.55183(17) 0.0286(16) Uani 1 1 d . .
C61 C 0.2487(4) 0.24656(19) 0.58239(17) 0.0254(15) Uani 1 1 d . .
C62 C 0.7181(4) 0.4432(2) 0.68074(17) 0.0311(16) Uani 1 1 d . .
C63 C 0.6052(4) 0.43019(19) 0.51142(18) 0.0314(17) Uani 1 1 d . .
C64 C 0.9258(4) 0.2551(2) 0.63217(19) 0.0331(17) Uani 1 1 d . .
C65 C 0.5203(4) 0.4151(2) 0.51759(18) 0.0294(16) Uani 1 1 d . .
C66 C 0.7660(4) 0.2492(2) 0.4326(2) 0.0404(19) Uani 1 1 d . .
C67 C 0.6425(4) 0.0912(2) 0.70211(19) 0.0349(17) Uani 1 1 d . .
O18A O 0.8468(3) 0.25175(14) 0.72993(12) 0.0401(13) Uani 1 1 d . .
C69 C 0.5010(4) 0.43149(19) 0.55255(18) 0.0302(16) Uani 1 1 d . .
C70 C 0.1326(4) 0.2914(2) 0.5506(2) 0.0376(18) Uani 1 1 d . .
H70 H 0.1370 0.3084 0.5697 0.045 Uiso 1 1 calc R .
C71 C 0.4448(4) 0.2682(2) 0.8157(2) 0.0392(19) Uani 1 1 d . .
C72 C 0.9913(4) 0.2424(2) 0.66253(18) 0.0325(17) Uani 1 1 d . .
C73 C 0.1600(4) 0.1863(2) 0.5934(2) 0.0409(19) Uani 1 1 d . .
H73 H 0.1152 0.2005 0.5821 0.049 Uiso 1 1 calc R .
C74 C 0.2369(4) 0.2030(2) 0.59572(18) 0.0324(17) Uani 1 1 d . .
C75 C 0.2880(5) 0.1432(2) 0.6260(2) 0.053(2) Uani 1 1 d . .
H75 H 0.3323 0.1287 0.6374 0.063 Uiso 1 1 calc R .
C76 C 0.4488(4) 0.4248(2) 0.48879(19) 0.0328(17) Uani 1 1 d . .
C77 C 0.6903(4) 0.4262(2) 0.71362(19) 0.0367(18) Uani 1 1 d . .
C78 C 0.2736(4) 0.3178(2) 0.60713(18) 0.0350(18) Uani 1 1 d . .
H78 H 0.2887 0.3260 0.5863 0.042 Uiso 1 1 calc R .
C79 C 0.4735(5) 0.0696(2) 0.5374(2) 0.044(2) Uani 1 1 d . .
C80 C 0.6785(4) 0.2882(2) 0.3851(2) 0.042(2) Uani 1 1 d . .
H80 H 0.6793 0.3094 0.4009 0.051 Uiso 1 1 calc R .
C81 C 0.8230(4) 0.2872(2) 0.4380(2) 0.0403(19) Uani 1 1 d . .
C82 C 0.6871(4) 0.0823(2) 0.73895(17) 0.0334(17) Uani 1 1 d . .
C83 C 0.4775(4) 0.2817(2) 0.59973(18) 0.0377(18) Uani 1 1 d . .
H83A H 0.5062 0.2824 0.5802 0.057 Uiso 1 1 calc GR .
H83B H 0.5155 0.2764 0.6202 0.057 Uiso 1 1 calc GR .
H83C H 0.4511 0.3073 0.6020 0.057 Uiso 1 1 calc GR .
C84 C 1.0048(4) 0.2674(3) 0.69203(18) 0.0396(19) Uani 1 1 d . .
H84 H 0.9780 0.2922 0.6923 0.047 Uiso 1 1 calc R .
C85 C 0.8143(4) 0.2096(2) 0.44036(19) 0.0390(19) Uani 1 1 d . .
C86 C 0.7375(5) 0.4156(2) 0.77707(19) 0.0421(19) Uani 1 1 d . .
H86 H 0.6867 0.4038 0.7780 0.050 Uiso 1 1 calc R .
C87 C 0.7333(5) 0.0376(2) 0.6819(2) 0.048(2) Uani 1 1 d . .
H87 H 0.7349 0.0258 0.7035 0.058 Uiso 1 1 calc R .
N88 N 0.4553(4) 0.2716(2) 0.35956(17) 0.0501(18) Uani 1 1 d . .
H88 H 0.4719 0.2872 0.3768 0.060 Uiso 1 1 calc R .
C89 C 0.6700(5) 0.4704(2) 0.66005(19) 0.0413(19) Uani 1 1 d . .
H89 H 0.6204 0.4788 0.6662 0.050 Uiso 1 1 calc R .
C90 C 0.5131(4) 0.4722(2) 0.55947(18) 0.0374(18) Uani 1 1 d . .
H90 H 0.5360 0.4881 0.5438 0.045 Uiso 1 1 calc R .
C91 C 0.3773(4) 0.4434(2) 0.4965(2) 0.0399(19) Uani 1 1 d . .
H91 H 0.3742 0.4517 0.5189 0.048 Uiso 1 1 calc R .
C92 C 0.2313(4) 0.2664(2) 0.64310(18) 0.0356(17) Uani 1 1 d . .
H92 H 0.2174 0.2395 0.6467 0.043 Uiso 1 1 calc R .
C93 C 0.2520(4) 0.2779(2) 0.61159(17) 0.0298(16) Uani 1 1 d . .
C94 C 0.8152(5) 0.4453(2) 0.6399(2) 0.052(2) Uani 1 1 d . .
H94 H 0.8644 0.4366 0.6334 0.063 Uiso 1 1 calc R .
C95 C 0.7178(5) 0.2207(3) 0.3708(2) 0.050(2) Uani 1 1 d . .
H95 H 0.7450 0.1963 0.3765 0.060 Uiso 1 1 calc R .
C96 C 1.0361(4) 0.3517(2) 0.6098(2) 0.044(2) Uani 1 1 d . .
H96 H 1.0887 0.3624 0.6141 0.052 Uiso 1 1 calc R .
C97 C 0.6868(4) 0.0893(2) 0.64208(17) 0.0329(17) Uani 1 1 d . .
H97 H 0.6580 0.1133 0.6365 0.040 Uiso 1 1 calc R .
C98 C 0.6726(4) 0.4266(2) 0.5368(2) 0.0403(19) Uani 1 1 d . .
H98 H 0.6651 0.4159 0.5581 0.048 Uiso 1 1 calc R .
C99 C 0.3813(5) 0.3402(2) 0.76581(19) 0.046(2) Uani 1 1 d . .
H99 H 0.4378 0.3436 0.7692 0.056 Uiso 1 1 calc R .
N10 N 0.2306(4) 0.2332(3) 0.35395(18) 0.061(2) Uani 1 1 d . .
H10 H 0.2102 0.2182 0.3368 0.073 Uiso 1 1 calc R .
C1 C 1.0352(4) 0.2069(2) 0.66242(19) 0.0354(17) Uani 1 1 d . .
H1 H 1.0277 0.1904 0.6430 0.042 Uiso 1 1 calc R .
C2 C 0.9176(4) 0.2235(2) 0.60288(18) 0.0322(17) Uani 1 1 d . .
C3 C 0.5081(4) 0.1841(2) 0.66559(19) 0.0391(18) Uani 1 1 d . .
H3A H 0.4875 0.1919 0.6424 0.059 Uiso 1 1 calc GR .
H3C H 0.5250 0.2078 0.6789 0.059 Uiso 1 1 calc GR .
H3D H 0.4659 0.1703 0.6755 0.059 Uiso 1 1 calc GR .
C4 C 0.6203(5) 0.4471(2) 0.4798(2) 0.045(2) Uani 1 1 d . .
H4 H 0.5773 0.4502 0.4618 0.054 Uiso 1 1 calc R .
C5 C 0.6895(4) 0.0734(2) 0.67493(18) 0.0347(17) Uani 1 1 d . .
C6 C 0.4762(5) 0.0748(2) 0.4722(2) 0.042(2) Uani 1 1 d . .
C7 C 1.0187(4) 0.3156(2) 0.62424(19) 0.0391(19) Uani 1 1 d . .
H7 H 1.0603 0.3025 0.6387 0.047 Uiso 1 1 calc R .
C8 C 1.1020(4) 0.2179(2) 0.7198(2) 0.046(2) Uani 1 1 d . .
H8 H 1.1381 0.2096 0.7390 0.055 Uiso 1 1 calc R .
C9 C 0.7180(4) 0.2524(2) 0.39582(19) 0.0379(18) Uani 1 1 d . .
C11 C 0.4928(5) 0.4904(2) 0.58857(19) 0.045(2) Uani 1 1 d . .
H11 H 0.4993 0.5182 0.5918 0.054 Uiso 1 1 calc R .
C12 C 0.7511(5) 0.4385(2) 0.5318(2) 0.049(2) Uani 1 1 d . .
H12 H 0.7948 0.4357 0.5496 0.059 Uiso 1 1 calc R .
C13 C 0.6085(5) 0.0715(2) 0.5137(2) 0.046(2) Uani 1 1 d . .
C14 C 0.8299(4) 0.3129(2) 0.46604(19) 0.0407(19) Uani 1 1 d . .
H14 H 0.7999 0.3079 0.4839 0.049 Uiso 1 1 calc R .
C15 C 0.8295(4) 0.4502(2) 0.7454(2) 0.045(2) Uani 1 1 d . .
H15 H 0.8416 0.4615 0.7250 0.054 Uiso 1 1 calc R .
C16 C 0.8968(5) 0.2094(2) 0.45358(18) 0.0397(19) Uani 1 1 d . .
H16 H 0.9237 0.2340 0.4582 0.048 Uiso 1 1 calc R .
C17 C 0.7686(5) 0.0930(2) 0.7470(2) 0.043(2) Uani 1 1 d . .
H17 H 0.7957 0.1048 0.7304 0.051 Uiso 1 1 calc R .
C18 C 0.7906(5) 0.4295(2) 0.67003(19) 0.0418(19) Uani 1 1 d . .
H18 H 0.8224 0.4100 0.6828 0.050 Uiso 1 1 calc R .
C19 C 0.6105(5) 0.4474(2) 0.72151(19) 0.0379(18) Uani 1 1 d . .
C1A C 0.8832(4) 0.1854(2) 0.60579(18) 0.0365(18) Uani 1 1 d . .
H1A H 0.8607 0.1790 0.6255 0.044 Uiso 1 1 calc R .
C1B C 0.1172(4) 0.2423(3) 0.49373(19) 0.043(2) Uani 1 1 d . .
H1B H 0.1133 0.2257 0.4743 0.051 Uiso 1 1 calc R .
C1C C 0.8198(5) 0.1354(3) 0.4407(2) 0.056(2) Uani 1 1 d . .
H1C H 0.7937 0.1106 0.4356 0.067 Uiso 1 1 calc R .
C1D C 0.4710(4) 0.4087(2) 0.57777(19) 0.0391(18) Uani 1 1 d . .
H1D H 0.4631 0.3810 0.5745 0.047 Uiso 1 1 calc R .
C1E C 0.8704(5) 0.2954(2) 0.4120(2) 0.045(2) Uani 1 1 d . .
H1E H 0.8669 0.2780 0.3932 0.054 Uiso 1 1 calc R .
C1F C 0.2685(5) 0.2194(3) 0.3831(2) 0.049(2) Uani 1 1 d . U
C1G C 0.6638(4) 0.3247(2) 0.54804(19) 0.0379(18) Uani 1 1 d . .
H1GA H 0.6916 0.3375 0.5310 0.057 Uiso 1 1 calc GR .
H1GB H 0.6516 0.2971 0.5415 0.057 Uiso 1 1 calc GR .
H1GC H 0.6983 0.3253 0.5700 0.057 Uiso 1 1 calc GR .
C1H C 0.3486(5) 0.3010(2) 0.76770(18) 0.0386(19) Uani 1 1 d . .
C1I C 0.8817(5) 0.1570(2) 0.5803(2) 0.046(2) Uani 1 1 d . .
H1I H 0.8593 0.1315 0.5831 0.055 Uiso 1 1 calc R .
C1J C 0.6897(4) 0.2314(2) 0.6134(2) 0.0418(19) Uani 1 1 d . .
H1JA H 0.6533 0.2392 0.5931 0.063 Uiso 1 1 calc GR .
H1JB H 0.6605 0.2316 0.6329 0.063 Uiso 1 1 calc GR .
H1JC H 0.7105 0.2047 0.6105 0.063 Uiso 1 1 calc GR .
C1K C 0.2731(4) 0.3462(2) 0.63382(19) 0.0396(19) Uani 1 1 d . .
H1K H 0.2881 0.3729 0.6305 0.048 Uiso 1 1 calc R .
C1L C 0.6749(4) 0.0921(2) 0.5075(2) 0.044(2) Uani 1 1 d . .
H1L H 0.6668 0.1186 0.4996 0.053 Uiso 1 1 calc R .
C1M C 0.7256(5) 0.0708(2) 0.6175(2) 0.044(2) Uani 1 1 d . .
H1M H 0.7213 0.0820 0.5956 0.052 Uiso 1 1 calc R .
C1N C 0.4559(5) 0.3019(3) 0.69098(19) 0.052(2) Uani 1 1 d . .
H1NA H 0.4259 0.2970 0.6685 0.078 Uiso 1 1 calc GR .
H1NB H 0.5131 0.3048 0.6892 0.078 Uiso 1 1 calc GR .
H1NC H 0.4362 0.3263 0.7003 0.078 Uiso 1 1 calc GR .
C1O C 0.4623(5) 0.4665(2) 0.6133(2) 0.047(2) Uani 1 1 d . .
H1O H 0.4489 0.4779 0.6334 0.056 Uiso 1 1 calc R .
C1P C 0.7765(5) 0.1714(2) 0.4349(2) 0.048(2) Uani 1 1 d . .
H1P H 0.7205 0.1703 0.4271 0.058 Uiso 1 1 calc R .
C1Q C 0.3564(4) 0.2237(2) 0.7727(2) 0.044(2) Uani 1 1 d . .
C1R C 0.9429(4) 0.2975(2) 0.61848(19) 0.0360(18) Uani 1 1 d . .
C1S C 0.3019(4) 0.1804(2) 0.6117(2) 0.045(2) Uani 1 1 d . .
H1S H 0.3551 0.1902 0.6128 0.054 Uiso 1 1 calc R .
C1T C 0.2646(5) 0.2875(3) 0.3850(2) 0.052(2) Uani 1 1 d . .
C1U C 0.6414(5) 0.3564(3) 0.63881(18) 0.050(2) Uani 1 1 d . .
H1UA H 0.6041 0.3375 0.6262 0.075 Uiso 1 1 calc GR .
H1UB H 0.6949 0.3444 0.6435 0.075 Uiso 1 1 calc GR .
H1UC H 0.6440 0.3806 0.6254 0.075 Uiso 1 1 calc GR .
C1V C 0.4528(4) 0.4263(2) 0.60725(18) 0.0372(18) Uani 1 1 d . .
H1V H 0.4333 0.4101 0.6237 0.045 Uiso 1 1 calc R .
C1W C 0.1689(4) 0.2320(2) 0.5228(2) 0.0397(19) Uani 1 1 d . .
H1W H 0.1972 0.2076 0.5233 0.048 Uiso 1 1 calc R .
C1X C 0.4532(6) 0.0670(3) 0.5965(2) 0.063(3) Uani 1 1 d . .
H1X H 0.4748 0.0716 0.6194 0.076 Uiso 1 1 calc R .
C1Y C 1.0580(4) 0.2547(2) 0.7205(2) 0.043(2) Uani 1 1 d . .
H1Y H 1.0649 0.2705 0.7404 0.052 Uiso 1 1 calc R .
C1Z C 0.2310(4) 0.2951(2) 0.6700(2) 0.0423(19) Uani 1 1 d . .
H1Z H 0.2175 0.2870 0.6911 0.051 Uiso 1 1 calc R .
C20 C 0.6382(5) 0.2939(3) 0.3522(2) 0.049(2) Uani 1 1 d . .
H20 H 0.6121 0.3184 0.3460 0.058 Uiso 1 1 calc R .
C21 C 0.2127(5) 0.1274(2) 0.6241(2) 0.046(2) Uani 1 1 d . .
H21 H 0.2050 0.1022 0.6339 0.055 Uiso 1 1 calc R .
C22 C 0.9402(5) 0.1738(3) 0.46017(18) 0.045(2) Uani 1 1 d . .
H22 H 0.9957 0.1747 0.4688 0.054 Uiso 1 1 calc R .
C23 C 0.9771(5) 0.3717(3) 0.5893(2) 0.050(2) Uani 1 1 d . U
H23 H 0.9884 0.3967 0.5799 0.059 Uiso 1 1 calc R .
C24 C 0.3259(5) 0.2050(2) 0.8003(2) 0.049(2) Uani 1 1 d . .
H24 H 0.3346 0.2174 0.8219 0.058 Uiso 1 1 calc R .
C25 C 0.9490(4) 0.2322(3) 0.5731(2) 0.044(2) Uani 1 1 d . .
H25 H 0.9716 0.2577 0.5704 0.052 Uiso 1 1 calc R .
C26 C 0.7934(6) 0.4180(2) 0.8067(2) 0.056(2) Uani 1 1 d . .
H26 H 0.7812 0.4070 0.8273 0.068 Uiso 1 1 calc R .
C27 C 0.1476(5) 0.1484(2) 0.6077(2) 0.047(2) Uani 1 1 d . .
H27 H 0.0951 0.1376 0.6059 0.057 Uiso 1 1 calc R .
C28 C 0.4286(5) 0.2170(2) 0.3282(2) 0.046(2) Uani 1 1 d . .
N29 N 0.2277(4) 0.2735(3) 0.35438(18) 0.059(2) Uani 1 1 d . .
H29 H 0.2056 0.2884 0.3376 0.070 Uiso 1 1 calc R .
C2A C 0.7551(5) 0.4304(2) 0.74544(18) 0.0380(18) Uani 1 1 d . .
C2B C 0.5386(5) 0.1720(2) 0.57520(19) 0.046(2) Uani 1 1 d . .
H2BA H 0.5343 0.2008 0.5715 0.069 Uiso 1 1 calc GR .
H2BB H 0.5746 0.1667 0.5962 0.069 Uiso 1 1 calc GR .
H2BC H 0.4854 0.1610 0.5768 0.069 Uiso 1 1 calc GR .
C2C C 0.5324(4) 0.4327(2) 0.7111(2) 0.044(2) Uani 1 1 d . .
H2C H 0.5249 0.4084 0.6990 0.052 Uiso 1 1 calc R .
C2D C 0.2507(4) 0.3349(2) 0.6646(2) 0.043(2) Uani 1 1 d . .
H2D H 0.2488 0.3541 0.6818 0.052 Uiso 1 1 calc R .
C2E C 0.4232(5) 0.2988(2) 0.8374(2) 0.046(2) Uani 1 1 d . .
H2E H 0.3847 0.3181 0.8285 0.056 Uiso 1 1 calc R .
C2F C 0.7744(5) 0.0190(3) 0.6581(2) 0.058(2) Uani 1 1 d . .
H2F H 0.8044 -0.0046 0.6638 0.069 Uiso 1 1 calc R .
C2G C 0.2641(4) 0.2981(2) 0.76195(18) 0.0386(18) Uani 1 1 d . .
H2G H 0.2400 0.2726 0.7625 0.046 Uiso 1 1 calc R .
C2H C 0.5369(5) 0.0366(3) 0.6796(2) 0.052(2) Uani 1 1 d . .
H2H H 0.5796 0.0229 0.6715 0.063 Uiso 1 1 calc R .
C2I C 0.6988(5) 0.4592(2) 0.4753(2) 0.050(2) Uani 1 1 d . .
H2I H 0.7073 0.4709 0.4546 0.060 Uiso 1 1 calc R .
C2J C 0.4032(4) 0.2640(2) 0.77786(18) 0.0375(18) Uani 1 1 d . .
C2K C 0.5516(5) 0.0741(2) 0.6957(2) 0.044(2) Uani 1 1 d . .
C2L C 0.5002(5) 0.2389(3) 0.8299(2) 0.055(2) Uani 1 1 d . .
H2L H 0.5145 0.2178 0.8163 0.066 Uiso 1 1 calc R .
C2M C 0.6065(7) 0.1067(4) 0.3560(3) 0.105(4) Uani 1 1 d . U
H2MA H 0.5804 0.1012 0.3330 0.157 Uiso 1 1 calc GR .
H2MB H 0.6149 0.1355 0.3588 0.157 Uiso 1 1 calc GR .
H2MC H 0.5723 0.0973 0.3722 0.157 Uiso 1 1 calc GR .
C2N C 0.3820(5) 0.4190(2) 0.4301(2) 0.046(2) Uani 1 1 d . .
H2N H 0.3843 0.4105 0.4076 0.055 Uiso 1 1 calc R .
C2O C 0.9267(5) 0.3550(3) 0.4416(2) 0.057(2) Uani 1 1 d . .
H2O H 0.9595 0.3781 0.4427 0.068 Uiso 1 1 calc R .
C2P C 0.4571(5) 0.3013(3) 0.8715(2) 0.058(2) Uani 1 1 d . .
H2P H 0.4422 0.3223 0.8852 0.070 Uiso 1 1 calc R .
C2Q C 0.0775(4) 0.3011(3) 0.5214(2) 0.051(2) Uani 1 1 d . .
H2Q H 0.0452 0.3242 0.5215 0.061 Uiso 1 1 calc R .
C2R C 0.6262(5) 0.0338(3) 0.5311(2) 0.058(2) Uani 1 1 d . .
H2R H 0.5836 0.0190 0.5382 0.069 Uiso 1 1 calc R .
C2S C 0.9219(5) 0.3282(2) 0.4135(2) 0.049(2) Uani 1 1 d . .
H2S H 0.9533 0.3327 0.3960 0.059 Uiso 1 1 calc R .
C2T C 0.7669(5) 0.4739(3) 0.6195(2) 0.052(2) Uani 1 1 d . .
H2T H 0.7835 0.4845 0.5996 0.062 Uiso 1 1 calc R .
C2U C 0.4648(5) 0.4543(3) 0.7187(2) 0.057(2) Uani 1 1 d . .
H2U H 0.4125 0.4440 0.7121 0.068 Uiso 1 1 calc R .
C2V C 0.7316(5) 0.2142(2) 0.52224(19) 0.044(2) Uani 1 1 d . .
H2VA H 0.7549 0.1906 0.5131 0.067 Uiso 1 1 calc GR .
H2VB H 0.6752 0.2091 0.5241 0.067 Uiso 1 1 calc GR .
H2VC H 0.7610 0.2201 0.5446 0.067 Uiso 1 1 calc GR .
C2W C 0.9009(5) 0.1365(2) 0.4538(2) 0.048(2) Uani 1 1 d . .
H2W H 0.9300 0.1125 0.4586 0.058 Uiso 1 1 calc R .
C2X C 0.0430(7) 0.1110(4) 0.7485(3) 0.110(4) Uani 1 1 d . U
H2XA H 0.0932 0.1059 0.7636 0.165 Uiso 1 1 calc GR .
H2XB H -0.0019 0.0994 0.7581 0.165 Uiso 1 1 calc GR .
H2XC H 0.0350 0.1398 0.7459 0.165 Uiso 1 1 calc GR .
C2Y C 0.6188(5) 0.4842(2) 0.7381(2) 0.047(2) Uani 1 1 d . .
H2Y H 0.6708 0.4951 0.7447 0.056 Uiso 1 1 calc R .
C2Z C 0.4498(5) 0.4130(2) 0.4554(2) 0.0424(19) Uani 1 1 d . .
H2Z H 0.4966 0.4008 0.4495 0.051 Uiso 1 1 calc R .
C30 C 0.0702(5) 0.2775(3) 0.4931(2) 0.054(2) Uani 1 1 d . .
H30 H 0.0345 0.2847 0.4734 0.064 Uiso 1 1 calc R .
C31 C 0.4173(5) 0.2837(2) 0.32893(19) 0.044(2) Uani 1 1 d . .
C32 C 0.7529(5) 0.0778(2) 0.5119(2) 0.043(2) Uani 1 1 d . .
H32 H 0.7944 0.0925 0.5040 0.052 Uiso 1 1 calc R .
C34 C 0.3309(5) 0.3741(3) 0.75900(19) 0.049(2) Uani 1 1 d . .
H34 H 0.3539 0.3997 0.7577 0.059 Uiso 1 1 calc R .
C35 C 0.4895(5) 0.0926(3) 0.7102(3) 0.071(3) Uani 1 1 d . .
H35 H 0.4992 0.1159 0.7235 0.086 Uiso 1 1 calc R .
C36 C 0.7637(5) 0.4542(2) 0.5010(2) 0.049(2) Uani 1 1 d . .
H36 H 0.8162 0.4615 0.4974 0.058 Uiso 1 1 calc R .
C37 C 0.9131(5) 0.1659(3) 0.5502(2) 0.048(2) Uani 1 1 d . .
H37 H 0.9110 0.1468 0.5327 0.058 Uiso 1 1 calc R .
C38 C 1.0908(4) 0.1952(2) 0.6910(2) 0.043(2) Uani 1 1 d . .
H38 H 1.1206 0.1713 0.6901 0.052 Uiso 1 1 calc R .
C39 C 0.3979(6) 0.2507(3) 0.3093(2) 0.069(3) Uani 1 1 d . .
H39 H 0.3692 0.2504 0.2870 0.082 Uiso 1 1 calc R .
C3A C 0.8861(5) 0.4533(3) 0.7752(2) 0.061(3) Uani 1 1 d . .
H3AA H 0.9357 0.4664 0.7745 0.073 Uiso 1 1 calc R .
C3B C 0.6759(5) 0.2269(3) 0.3376(2) 0.062(3) Uani 1 1 d . .
H3B H 0.6746 0.2061 0.3215 0.074 Uiso 1 1 calc R .
C3C C 0.7704(5) 0.0362(3) 0.6249(2) 0.055(2) Uani 1 1 d . .
H3CA H 0.7977 0.0242 0.6084 0.066 Uiso 1 1 calc R .
C3E C 0.3123(4) 0.4493(2) 0.4714(2) 0.042(2) Uani 1 1 d . .
H3E H 0.2658 0.4622 0.4769 0.051 Uiso 1 1 calc R .
C3F C 0.8106(5) 0.0860(2) 0.7802(2) 0.050(2) Uani 1 1 d . .
H3F H 0.8652 0.0934 0.7857 0.060 Uiso 1 1 calc R .
C3G C 0.0625(7) 0.0551(4) 0.6536(3) 0.091(3) Uani 1 1 d . U
H3G H 0.0682 0.0424 0.6329 0.109 Uiso 1 1 calc R .
C3H C 0.7059(5) 0.0186(3) 0.5378(2) 0.062(3) Uani 1 1 d . .
H3H H 0.7168 -0.0063 0.5487 0.074 Uiso 1 1 calc R .
C3I C 0.5347(5) 0.2410(3) 0.8645(2) 0.065(3) Uani 1 1 d . .
H3I H 0.5722 0.2213 0.8737 0.078 Uiso 1 1 calc R .
C3J C 0.2136(5) 0.3320(3) 0.7553(2) 0.050(2) Uani 1 1 d . .
H3J H 0.1570 0.3289 0.7516 0.060 Uiso 1 1 calc R .
C3K C 0.6487(5) 0.0640(2) 0.7645(2) 0.046(2) Uani 1 1 d . .
H3K H 0.5938 0.0565 0.7596 0.055 Uiso 1 1 calc R .
C3L C 0.6902(6) 0.0570(3) 0.7961(2) 0.063(2) Uani 1 1 d . U
H3L H 0.6639 0.0444 0.8126 0.075 Uiso 1 1 calc R .
C3M C 0.4742(6) 0.4908(3) 0.7360(2) 0.060(2) Uani 1 1 d . .
H3M H 0.4287 0.5050 0.7412 0.072 Uiso 1 1 calc R .
C3N C 0.8693(5) 0.4372(3) 0.8056(2) 0.058(2) Uani 1 1 d . .
H3N H 0.9078 0.4390 0.8253 0.069 Uiso 1 1 calc R .
C3O C 0.6952(5) 0.4856(2) 0.62956(19) 0.046(2) Uani 1 1 d . .
H3O H 0.6618 0.5040 0.6161 0.056 Uiso 1 1 calc R .
C3P C 0.6372(5) 0.2625(3) 0.3283(2) 0.059(3) Uani 1 1 d . .
H3P H 0.6100 0.2658 0.3060 0.071 Uiso 1 1 calc R .
C3Q C 0.9006(6) 0.3553(3) 0.5823(3) 0.072(3) Uani 1 1 d . U
H3Q H 0.8600 0.3687 0.5675 0.086 Uiso 1 1 calc R .
C3R C 0.3497(6) 0.0415(3) 0.5556(3) 0.068(3) Uani 1 1 d . .
H3R H 0.2997 0.0282 0.5504 0.082 Uiso 1 1 calc R .
C3S C 0.9476(4) 0.2035(3) 0.5469(2) 0.049(2) Uani 1 1 d . .
H3S H 0.9700 0.2098 0.5271 0.059 Uiso 1 1 calc R .
C3T C 0.4823(6) 0.0370(3) 0.4182(2) 0.070(3) Uani 1 1 d . .
H3T H 0.5084 0.0195 0.4047 0.085 Uiso 1 1 calc R .
C3U C 0.8410(8) 0.0503(4) 0.3737(3) 0.112(4) Uani 1 1 d . U
H3U H 0.8928 0.0387 0.3781 0.134 Uiso 1 1 calc R .
C3V C 0.8832(5) 0.3181(3) 0.5973(2) 0.059(2) Uani 1 1 d . U
H3V H 0.8306 0.3074 0.5929 0.071 Uiso 1 1 calc R .
C3W C 0.5494(5) 0.5056(3) 0.7454(2) 0.055(2) Uani 1 1 d . .
H3W H 0.5561 0.5303 0.7568 0.066 Uiso 1 1 calc R .
C3X C 0.4991(5) 0.0774(2) 0.5705(2) 0.055(2) Uani 1 1 d . .
H3X H 0.5494 0.0902 0.5766 0.067 Uiso 1 1 calc R .
C3Y C 0.4596(5) 0.0194(3) 0.6754(2) 0.062(3) Uani 1 1 d . .
H3Y H 0.4502 -0.0058 0.6649 0.075 Uiso 1 1 calc R .
C3Z C 0.7011(6) 0.0530(3) 0.3833(3) 0.077(3) Uani 1 1 d . .
H3Z H 0.6584 0.0428 0.3938 0.093 Uiso 1 1 calc R .
C40 C 0.2838(5) 0.1692(3) 0.7966(3) 0.063(3) Uani 1 1 d . .
H40 H 0.2645 0.1577 0.8155 0.075 Uiso 1 1 calc R .
C41 C 0.5135(5) 0.2724(3) 0.8856(2) 0.058(2) Uani 1 1 d . .
H41 H 0.5368 0.2739 0.9086 0.069 Uiso 1 1 calc R .
C42 C 0.3376(5) 0.2050(3) 0.7412(2) 0.055(2) Uani 1 1 d . .
H42 H 0.3535 0.2174 0.7219 0.065 Uiso 1 1 calc R .
C43 C 0.3959(5) 0.0524(3) 0.5298(3) 0.066(3) Uani 1 1 d . .
H43 H 0.3741 0.0481 0.5068 0.079 Uiso 1 1 calc R .
C44 C 0.8816(5) 0.3460(3) 0.4674(2) 0.053(2) Uani 1 1 d . .
H44 H 0.8860 0.3629 0.4866 0.064 Uiso 1 1 calc R .
C45 C 0.3137(5) 0.4367(2) 0.4377(2) 0.049(2) Uani 1 1 d . .
H45 H 0.2684 0.4404 0.4209 0.059 Uiso 1 1 calc R .
C46 C 0.3985(6) 0.0396(3) 0.6870(2) 0.069(3) Uani 1 1 d . .
H46 H 0.3461 0.0286 0.6828 0.083 Uiso 1 1 calc R .
C47 C 0.4045(6) 0.3278(3) 0.3218(2) 0.066(3) Uani 1 1 d . U
H47A H 0.3477 0.3328 0.3136 0.099 Uiso 1 1 calc GR .
H47B H 0.4369 0.3361 0.3045 0.099 Uiso 1 1 calc GR .
H47C H 0.4207 0.3430 0.3425 0.099 Uiso 1 1 calc GR .
C48 C 0.7569(9) 0.4342(4) 0.3453(4) 0.122(5) Uani 1 1 d . U
H48 H 0.7932 0.4442 0.3313 0.146 Uiso 1 1 calc R .
C49 C 0.0472(7) 0.0930(3) 0.7153(3) 0.079(3) Uani 1 1 d . .
C4A C 0.2465(5) 0.3694(3) 0.75415(19) 0.052(2) Uani 1 1 d . .
H4A H 0.2127 0.3920 0.7501 0.062 Uiso 1 1 calc R .
C4B C 0.2808(6) 0.1758(3) 0.3897(2) 0.076(3) Uani 1 1 d . .
H4BA H 0.2430 0.1606 0.3737 0.114 Uiso 1 1 calc GR .
H4BB H 0.2717 0.1697 0.4128 0.114 Uiso 1 1 calc GR .
H4BC H 0.3359 0.1685 0.3870 0.114 Uiso 1 1 calc GR .
C4C C 0.3630(6) 0.0765(3) 0.4239(2) 0.059(2) Uani 1 1 d . U
H4C H 0.3112 0.0863 0.4152 0.071 Uiso 1 1 calc R .
C4D C 0.4088(5) 0.0743(3) 0.7039(2) 0.057(2) Uani 1 1 d . .
H4D H 0.3646 0.0870 0.7118 0.069 Uiso 1 1 calc R .
C4E C 0.4027(6) 0.0517(3) 0.4056(3) 0.071(3) Uani 1 1 d . U
H4E H 0.3778 0.0437 0.3838 0.086 Uiso 1 1 calc R .
C4F C 0.4024(6) 0.0878(3) 0.4576(2) 0.066(3) Uani 1 1 d . U
H4F H 0.3745 0.1054 0.4703 0.079 Uiso 1 1 calc R .
C4H C 0.5226(6) 0.0487(3) 0.4514(2) 0.061(3) Uani 1 1 d . .
H4H H 0.5756 0.0403 0.4595 0.073 Uiso 1 1 calc R .
C4J C 0.3814(6) 0.0512(3) 0.5892(3) 0.067(3) Uani 1 1 d . .
H4J H 0.3504 0.0463 0.6068 0.081 Uiso 1 1 calc R .
C4K C 0.7750(7) 0.0346(4) 0.3895(3) 0.095(4) Uani 1 1 d . U
H4K H 0.7827 0.0121 0.4039 0.114 Uiso 1 1 calc R .
C4L C 0.7692(5) 0.0423(3) 0.5277(3) 0.066(3) Uani 1 1 d . .
H4L H 0.8230 0.0330 0.5320 0.079 Uiso 1 1 calc R .
C4O C 0.2697(5) 0.1504(3) 0.7656(3) 0.076(3) Uani 1 1 d . .
H4O H 0.2427 0.1255 0.7634 0.091 Uiso 1 1 calc R .
C4Q C 0.2918(6) 0.2530(3) 0.4037(2) 0.060(2) Uani 1 1 d . .
H4Q H 0.3204 0.2525 0.4259 0.072 Uiso 1 1 calc R .
C4R C 0.1232(7) 0.0494(3) 0.6823(3) 0.092(3) Uani 1 1 d . U
H4R H 0.1674 0.0326 0.6800 0.110 Uiso 1 1 calc R .
C4S C 0.4249(6) 0.1725(2) 0.3211(2) 0.067(3) Uani 1 1 d . .
H4SA H 0.4648 0.1655 0.3066 0.100 Uiso 1 1 calc GR .
H4SB H 0.3712 0.1655 0.3097 0.100 Uiso 1 1 calc GR .
H4SC H 0.4361 0.1579 0.3424 0.100 Uiso 1 1 calc GR .
C4T C 0.7700(6) 0.0681(2) 0.8041(2) 0.056(2) Uani 1 1 d . U
H4T H 0.7973 0.0635 0.8263 0.067 Uiso 1 1 calc R .
C4W C 0.6125(7) 0.4248(3) 0.3542(3) 0.083(3) Uani 1 1 d . U
C4X C 0.8270(7) 0.0820(4) 0.3524(3) 0.094(4) Uani 1 1 d . U
H4X H 0.8680 0.0913 0.3404 0.113 Uiso 1 1 calc R .
C4Y C 0.2954(5) 0.1682(3) 0.7372(3) 0.064(3) Uani 1 1 d . .
H4Y H 0.2849 0.1558 0.7157 0.077 Uiso 1 1 calc R .
C51 C 0.7253(7) 0.4001(3) 0.3929(3) 0.079(3) Uani 1 1 d . U
H51 H 0.7442 0.3852 0.4126 0.095 Uiso 1 1 calc R .
C56 C 0.2689(6) 0.3293(3) 0.3933(3) 0.085(3) Uani 1 1 d . .
H56A H 0.2500 0.3450 0.3731 0.127 Uiso 1 1 calc GR .
H56B H 0.3246 0.3365 0.4017 0.127 Uiso 1 1 calc GR .
H56C H 0.2352 0.3349 0.4107 0.127 Uiso 1 1 calc GR .
C58 C 0.1201(7) 0.0667(3) 0.7120(3) 0.094(4) Uani 1 1 d . U
H58A H 0.1616 0.0628 0.7305 0.113 Uiso 1 1 calc R .
C59 C -0.0063(9) 0.0796(4) 0.6554(3) 0.104(4) Uani 1 1 d . .
H59 H -0.0459 0.0840 0.6363 0.124 Uiso 1 1 calc R .
C5A C 0.6868(6) 0.0855(3) 0.3623(3) 0.073(3) Uani 1 1 d . .
C5C C 0.7533(7) 0.1008(4) 0.3482(3) 0.095(4) Uani 1 1 d . .
H5C H 0.7467 0.1247 0.3355 0.114 Uiso 1 1 calc R .
C5D C 0.6725(6) 0.4383(3) 0.3362(3) 0.080(3) Uani 1 1 d . .
H5D H 0.6549 0.4517 0.3156 0.096 Uiso 1 1 calc R .
C5E C 0.5311(6) 0.4293(3) 0.3433(3) 0.094(4) Uani 1 1 d . U
H5EA H 0.5182 0.4577 0.3408 0.141 Uiso 1 1 calc GR .
H5EB H 0.5008 0.4175 0.3599 0.141 Uiso 1 1 calc GR .
H5EC H 0.5168 0.4159 0.3215 0.141 Uiso 1 1 calc GR .
C5F C -0.0120(8) 0.0966(3) 0.6871(3) 0.090(4) Uani 1 1 d . .
H5F H -0.0589 0.1114 0.6894 0.108 Uiso 1 1 calc R .
C5G C -0.0174(8) 0.3930(4) 0.3070(4) 0.144(5) Uani 1 1 d . U
H5GA H -0.0650 0.4059 0.2946 0.217 Uiso 1 1 calc GR .
H5GB H -0.0309 0.3658 0.3129 0.217 Uiso 1 1 calc GR .
H5GC H 0.0253 0.3922 0.2928 0.217 Uiso 1 1 calc GR .
C5H C -0.0070(4) 0.4568(3) 0.3451(2) 0.115(4) Uani 1 1 d . U
H5H H -0.0382 0.4718 0.3279 0.138 Uiso 1 1 calc R .
C5I C 0.0211(5) 0.47455(18) 0.3767(2) 0.111(4) Uani 1 1 d G U
H5I H 0.0087 0.5015 0.3807 0.133 Uiso 1 1 calc R .
C5B C 0.0677(5) 0.4520(3) 0.40244(17) 0.118(4) Uani 1 1 d G U
H5B H 0.0865 0.4639 0.4236 0.141 Uiso 1 1 calc R .
C33 C 0.0862(4) 0.4117(2) 0.39648(19) 0.108(4) Uani 1 1 d G U
H33 H 0.1174 0.3966 0.4137 0.129 Uiso 1 1 calc R .
C57 C 0.0581(5) 0.39391(18) 0.3648(2) 0.099(4) Uani 1 1 d G U
H57 H 0.0705 0.3669 0.3609 0.118 Uiso 1 1 calc R .
C50 C 0.0115(5) 0.4164(3) 0.33915(17) 0.101(4) Uani 1 1 d G U
C5K C 0.6446(7) 0.4041(3) 0.3855(3) 0.086(3) Uani 1 1 d . U
H5K H 0.6100 0.3938 0.4001 0.103 Uiso 1 1 calc R .
C5O C 0.7837(9) 0.4151(4) 0.3752(4) 0.121(5) Uani 1 1 d . U
H5O H 0.8392 0.4123 0.3833 0.146 Uiso 1 1 calc R .
C4M C 0.1391(5) 0.0367(3) 0.5204(2) 0.112(4) Uani 1 1 d . U
H4M H 0.1830 0.0333 0.5083 0.134 Uiso 1 1 calc R .
C4V C 0.0998(7) 0.0030(2) 0.5317(3) 0.166(6) Uani 1 1 d G U
H4V H 0.1174 -0.0230 0.5271 0.199 Uiso 1 1 calc R .
C54 C 0.0342(6) 0.0082(3) 0.5498(3) 0.179(7) Uani 1 1 d G U
H54 H 0.0079 -0.0144 0.5574 0.215 Uiso 1 1 calc R .
C53 C 0.0079(5) 0.0470(4) 0.5567(2) 0.148(6) Uani 1 1 d G U
H53 H -0.0360 0.0505 0.5688 0.177 Uiso 1 1 calc R .
C4U C 0.0472(6) 0.0807(3) 0.5454(2) 0.147(5) Uani 1 1 d G U
H4U H 0.0296 0.1067 0.5500 0.177 Uiso 1 1 calc R .
C10 C 0.1128(5) 0.0756(2) 0.5273(2) 0.101(4) Uani 1 1 d G .
C4N C 0.1754(5) 0.4597(3) 0.6896(3) 0.138(5) Uani 1 1 d . U
H4N H 0.2200 0.4695 0.6801 0.165 Uiso 1 1 calc R .
C29 C 0.1237(6) 0.4310(3) 0.67180(19) 0.115(4) Uani 1 1 d G U
H29A H 0.1337 0.4217 0.6504 0.138 Uiso 1 1 calc R .
C4I C 0.0570(6) 0.4163(3) 0.6860(3) 0.166(6) Uani 1 1 d G U
H4I H 0.0224 0.3971 0.6741 0.199 Uiso 1 1 calc R .
C4Z C 0.0421(5) 0.4303(3) 0.7179(3) 0.155(6) Uani 1 1 d G U
H4Z H -0.0025 0.4204 0.7274 0.186 Uiso 1 1 calc R .
C3D C 0.0938(6) 0.4589(3) 0.73567(19) 0.107(4) Uani 1 1 d G U
H3DA H 0.0838 0.4682 0.7570 0.128 Uiso 1 1 calc R .
C4G C 0.1605(6) 0.4736(3) 0.7215(3) 0.140(5) Uani 1 1 d G U
C4P C 0.1591(9) 0.1089(5) 0.5176(4) 0.165(6) Uani 1 1 d . U
H4PA H 0.2000 0.1162 0.5366 0.248 Uiso 1 1 calc GR .
H4PB H 0.1233 0.1316 0.5116 0.248 Uiso 1 1 calc GR .
H4PC H 0.1851 0.1014 0.4982 0.248 Uiso 1 1 calc GR .
C52 C 0.2154(10) 0.4975(5) 0.7408(4) 0.181(7) Uani 1 1 d . .
H52A H 0.2298 0.4856 0.7632 0.271 Uiso 1 1 calc GR .
H52B H 0.1920 0.5239 0.7431 0.271 Uiso 1 1 calc GR .
H52C H 0.2636 0.5000 0.7299 0.271 Uiso 1 1 calc GR .

loop_
_atom_site_aniso_label
_atom_site_aniso_U_11
_atom_site_aniso_U_22
_atom_site_aniso_U_33
_atom_site_aniso_U_23
_atom_site_aniso_U_13
_atom_site_aniso_U_12
V3B 0.0352(7) 0.0328(7) 0.0211(7) 0.0027(5) 0.0083(5) 0.0035(5)
V1B 0.0266(6) 0.0355(7) 0.0297(7) -0.0042(5) 0.0058(5) -0.0009(5)
V4A 0.0312(6) 0.0373(7) 0.0287(7) 0.0052(6) 0.0073(6) 0.0041(6)
V2B 0.0312(6) 0.0350(7) 0.0276(7) -0.0022(5) 0.0082(6) 0.0025(6)
V2A 0.0400(7) 0.0462(8) 0.0230(7) 0.0029(6) 0.0085(6) 0.0056(6)
V1A 0.0320(6) 0.0360(7) 0.0320(7) 0.0026(6) 0.0074(6) 0.0044(6)
V4B 0.0283(6) 0.0360(7) 0.0249(7) -0.0007(5) 0.0048(5) 0.0039(5)
V3A 0.0372(7) 0.0438(8) 0.0234(7) 0.0078(6) 0.0084(6) 0.0035(6)
Cl9 0.0300(8) 0.0295(9) 0.0241(9) -0.0003(7) 0.0048(7) 0.0000(7)
P3B 0.0298(9) 0.0254(9) 0.0234(10) 0.0037(8) 0.0060(8) 0.0033(8)
P4B 0.0241(9) 0.0311(10) 0.0269(10) -0.0017(8) 0.0096(8) 0.0003(8)
P1A 0.0383(11) 0.0338(11) 0.0274(11) 0.0052(8) 0.0118(9) 0.0068(9)
P1B 0.0322(10) 0.0251(10) 0.0309(11) -0.0025(8) 0.0088(9) 0.0001(8)
Cl14 0.0360(9) 0.0403(10) 0.0259(10) 0.0065(8) 0.0108(8) 0.0050(8)
P4A 0.0206(9) 0.0389(11) 0.0297(11) 0.0046(8) 0.0090(8) 0.0049(8)
P3A 0.0382(11) 0.0379(11) 0.0233(11) 0.0049(8) 0.0075(9) 0.0042(9)
P2A 0.0348(10) 0.0512(13) 0.0250(11) 0.0048(9) 0.0138(9) 0.0030(9)
P2B 0.0320(10) 0.0428(11) 0.0254(11) 0.0022(9) 0.0149(8) 0.0030(9)
O19B 0.025(2) 0.034(3) 0.029(3) -0.001(2) 0.005(2) -0.006(2)
O1B 0.030(3) 0.040(3) 0.042(3) -0.008(2) 0.004(2) -0.005(2)
O11B 0.051(3) 0.045(3) 0.018(3) 0.005(2) 0.007(2) 0.002(2)
O1A 0.043(3) 0.040(3) 0.037(3) 0.001(2) 0.010(2) 0.003(2)
O19A 0.024(2) 0.044(3) 0.037(3) 0.006(2) 0.004(2) 0.004(2)
O15A 0.043(3) 0.034(3) 0.034(3) 0.003(2) 0.010(2) 0.003(2)
O14B 0.030(2) 0.034(3) 0.025(3) 0.005(2) 0.005(2) 0.000(2)
O14A 0.042(3) 0.049(3) 0.030(3) 0.008(2) 0.006(2) 0.013(2)
O9B 0.035(3) 0.047(3) 0.034(3) 0.004(2) 0.017(2) 0.000(2)
O10B 0.033(3) 0.046(3) 0.023(3) 0.004(2) 0.014(2) 0.001(2)
O20B 0.031(2) 0.038(3) 0.028(3) -0.010(2) 0.009(2) -0.001(2)
O10A 0.030(3) 0.048(3) 0.031(3) 0.003(2) 0.012(2) -0.001(2)
O16A 0.037(3) 0.045(3) 0.038(3) 0.007(2) 0.007(2) 0.003(2)
O15B 0.038(3) 0.026(3) 0.026(3) 0.005(2) 0.003(2) 0.005(2)
O16B 0.038(3) 0.049(3) 0.038(3) -0.003(2) 0.005(2) 0.006(2)
O5B 0.032(2) 0.027(3) 0.033(3) 0.002(2) 0.007(2) 0.002(2)
O7A 0.037(3) 0.048(3) 0.032(3) 0.011(2) 0.019(2) 0.007(2)
O17A 0.032(3) 0.046(3) 0.026(3) 0.004(2) 0.011(2) 0.004(2)
O5A 0.038(3) 0.038(3) 0.035(3) -0.001(2) 0.015(2) 0.000(2)
O11A 0.053(3) 0.048(3) 0.028(3) 0.005(2) 0.017(3) -0.005(3)
O17B 0.024(2) 0.036(3) 0.032(3) -0.002(2) 0.008(2) -0.002(2)
O2A 0.039(3) 0.035(3) 0.030(3) 0.001(2) 0.010(2) 0.005(2)
O12B 0.035(3) 0.029(3) 0.026(3) 0.003(2) 0.007(2) 0.001(2)
O12A 0.047(3) 0.037(3) 0.029(3) 0.007(2) 0.010(2) 0.009(2)
O6B 0.047(3) 0.046(3) 0.022(3) -0.003(2) 0.006(2) 0.014(2)
O18B 0.034(3) 0.040(3) 0.026(3) -0.002(2) 0.004(2) 0.002(2)
O3B 0.037(3) 0.028(3) 0.032(3) -0.004(2) 0.004(2) 0.002(2)
O7B 0.029(2) 0.040(3) 0.037(3) 0.005(2) 0.015(2) 0.000(2)
O4B 0.036(3) 0.028(3) 0.038(3) -0.003(2) 0.011(2) 0.000(2)
O6A 0.054(3) 0.044(3) 0.031(3) 0.002(2) 0.014(3) 0.002(3)
O20A 0.025(2) 0.044(3) 0.037(3) 0.004(2) 0.009(2) 0.004(2)
O9A 0.046(3) 0.064(4) 0.033(3) 0.002(3) 0.014(3) 0.002(3)
O13B 0.036(3) 0.036(3) 0.026(3) 0.000(2) 0.005(2) 0.003(2)
O4A 0.042(3) 0.039(3) 0.027(3) 0.003(2) 0.005(2) 0.001(2)
O3A 0.042(3) 0.037(3) 0.028(3) 0.003(2) 0.003(2) 0.001(2)
O8B 0.040(3) 0.042(3) 0.020(3) 0.002(2) 0.009(2) 0.001(2)
C55 0.035(4) 0.027(4) 0.035(4) -0.009(3) 0.007(3) -0.004(3)
O13A 0.048(3) 0.034(3) 0.025(3) 0.006(2) 0.005(2) 0.008(2)
O8A 0.034(3) 0.052(3) 0.020(3) 0.006(2) 0.006(2) 0.003(2)
N58 0.050(4) 0.057(5) 0.033(4) 0.009(3) 0.002(3) 0.002(4)
O2B 0.038(3) 0.034(3) 0.026(3) -0.004(2) 0.002(2) 0.002(2)
C60 0.020(3) 0.042(4) 0.026(4) 0.005(3) 0.011(3) -0.009(3)
C61 0.018(3) 0.034(4) 0.027(4) 0.001(3) 0.009(3) -0.003(3)
C62 0.040(4) 0.034(4) 0.019(4) 0.002(3) 0.003(3) -0.002(3)
C63 0.045(4) 0.017(4) 0.033(4) 0.003(3) 0.006(4) 0.002(3)
C64 0.022(3) 0.041(4) 0.038(5) 0.006(3) 0.010(3) 0.010(3)
C65 0.027(4) 0.031(4) 0.030(4) 0.003(3) 0.006(3) -0.002(3)
C66 0.038(4) 0.045(5) 0.042(5) -0.004(4) 0.019(4) -0.008(4)
C67 0.035(4) 0.034(4) 0.036(5) 0.006(3) 0.006(4) 0.000(3)
O18A 0.041(3) 0.055(3) 0.025(3) 0.005(2) 0.007(2) 0.009(3)
C69 0.031(4) 0.024(4) 0.037(4) 0.006(3) 0.006(3) 0.010(3)
C70 0.028(4) 0.041(4) 0.047(5) 0.005(4) 0.013(4) -0.005(3)
C71 0.040(4) 0.045(5) 0.039(5) 0.006(4) 0.026(4) -0.006(4)
C72 0.022(3) 0.051(5) 0.027(4) 0.017(3) 0.010(3) -0.008(3)
C73 0.025(4) 0.053(5) 0.047(5) -0.002(4) 0.014(4) -0.002(4)
C74 0.026(4) 0.041(4) 0.034(4) -0.007(3) 0.018(3) -0.002(3)
C75 0.044(5) 0.042(5) 0.074(7) 0.020(4) 0.013(5) -0.003(4)
C76 0.041(4) 0.024(4) 0.034(5) 0.007(3) 0.007(4) -0.005(3)
C77 0.035(4) 0.040(4) 0.038(5) 0.009(4) 0.016(4) 0.012(3)
C78 0.038(4) 0.038(4) 0.031(4) -0.008(3) 0.015(4) 0.005(3)
C79 0.064(5) 0.031(4) 0.035(5) -0.007(3) 0.002(4) -0.015(4)
C80 0.044(4) 0.041(5) 0.049(5) -0.001(4) 0.029(4) 0.002(4)
C81 0.029(4) 0.051(5) 0.042(5) 0.015(4) 0.011(4) 0.004(4)
C82 0.048(5) 0.030(4) 0.020(4) -0.002(3) 0.001(4) 0.005(4)
C83 0.037(4) 0.041(4) 0.035(5) 0.001(3) 0.003(4) -0.012(4)
C84 0.028(4) 0.064(5) 0.027(4) 0.001(4) 0.005(3) 0.003(4)
C85 0.038(4) 0.047(5) 0.037(5) 0.003(4) 0.022(4) 0.000(4)
C86 0.063(5) 0.032(4) 0.031(5) -0.006(3) 0.004(4) 0.002(4)
C87 0.070(6) 0.048(5) 0.030(5) -0.001(4) 0.013(4) -0.004(4)
N88 0.050(4) 0.062(5) 0.038(4) -0.012(4) 0.005(3) -0.011(4)
C89 0.044(4) 0.043(5) 0.037(5) 0.000(4) 0.005(4) 0.002(4)
C90 0.049(5) 0.042(5) 0.022(4) 0.009(3) 0.009(4) 0.005(4)
C91 0.044(4) 0.042(5) 0.034(5) 0.009(4) 0.004(4) 0.000(4)
C92 0.033(4) 0.042(4) 0.032(4) -0.006(4) 0.004(3) 0.004(3)
C93 0.019(3) 0.046(5) 0.026(4) -0.001(3) 0.008(3) 0.008(3)
C94 0.057(5) 0.053(5) 0.053(6) -0.013(4) 0.029(5) -0.009(4)
C95 0.050(5) 0.058(5) 0.049(6) -0.008(4) 0.029(5) 0.002(4)
C96 0.032(4) 0.040(5) 0.060(6) 0.003(4) 0.015(4) -0.004(4)
C97 0.039(4) 0.034(4) 0.025(4) -0.001(3) 0.001(3) 0.009(3)
C98 0.042(4) 0.035(4) 0.044(5) 0.006(4) 0.006(4) -0.002(4)
C99 0.044(5) 0.060(6) 0.039(5) -0.014(4) 0.020(4) -0.001(4)
N10 0.052(4) 0.091(6) 0.039(5) 0.003(4) 0.007(4) 0.006(4)
C1 0.041(4) 0.034(4) 0.032(4) 0.007(3) 0.009(4) 0.007(3)
C2 0.019(3) 0.050(5) 0.026(4) 0.003(3) 0.000(3) 0.005(3)
C3 0.037(4) 0.040(4) 0.038(5) -0.001(4) -0.003(4) -0.003(4)
C4 0.049(5) 0.048(5) 0.038(5) 0.001(4) 0.009(4) -0.006(4)
C5 0.036(4) 0.040(4) 0.026(4) 0.000(3) -0.004(3) -0.011(4)
C6 0.055(5) 0.029(4) 0.039(5) -0.003(3) -0.010(4) -0.006(4)
C7 0.029(4) 0.052(5) 0.036(5) 0.000(4) 0.003(4) 0.010(4)
C8 0.038(4) 0.061(6) 0.038(5) 0.025(4) 0.000(4) -0.001(4)
C9 0.036(4) 0.051(5) 0.029(4) -0.001(4) 0.016(3) -0.011(4)
C11 0.064(5) 0.041(5) 0.028(5) 0.000(4) 0.001(4) 0.002(4)
C12 0.035(4) 0.053(5) 0.059(6) 0.001(4) 0.005(4) 0.002(4)
C13 0.042(4) 0.023(4) 0.076(6) -0.006(4) 0.014(4) -0.002(4)
C14 0.040(4) 0.050(5) 0.032(5) -0.006(4) 0.005(4) -0.006(4)
C15 0.040(4) 0.058(5) 0.036(5) 0.007(4) 0.004(4) 0.004(4)
C16 0.051(5) 0.045(5) 0.027(4) -0.002(4) 0.017(4) 0.001(4)
C17 0.061(5) 0.026(4) 0.038(5) 0.001(3) -0.003(4) 0.005(4)
C18 0.052(5) 0.044(5) 0.030(5) 0.009(4) 0.005(4) 0.005(4)
C19 0.046(5) 0.031(4) 0.037(5) 0.005(3) 0.010(4) 0.007(4)
C1A 0.035(4) 0.051(5) 0.025(4) 0.009(4) 0.010(3) 0.015(4)
C1B 0.032(4) 0.074(6) 0.022(4) -0.012(4) 0.006(4) -0.013(4)
C1C 0.055(5) 0.049(5) 0.070(7) -0.003(5) 0.030(5) -0.001(5)
C1D 0.043(4) 0.037(4) 0.038(5) 0.005(4) 0.010(4) 0.002(4)
C1E 0.046(5) 0.051(5) 0.038(5) -0.002(4) 0.006(4) -0.007(4)
C1F 0.049(2) 0.050(2) 0.049(2) 0.0000(10) 0.0066(10) -0.0003(10)
C1G 0.029(4) 0.040(4) 0.045(5) 0.000(4) 0.007(4) 0.012(3)
C1H 0.046(5) 0.055(5) 0.020(4) -0.007(3) 0.020(4) -0.001(4)
C1I 0.054(5) 0.042(5) 0.044(5) -0.002(4) 0.017(4) 0.016(4)
C1J 0.037(4) 0.045(5) 0.042(5) 0.004(4) 0.002(4) -0.006(4)
C1K 0.048(5) 0.033(4) 0.040(5) -0.004(4) 0.013(4) 0.005(4)
C1L 0.047(5) 0.022(4) 0.065(6) -0.004(4) 0.016(4) 0.002(4)
C1M 0.053(5) 0.045(5) 0.033(5) -0.005(4) 0.007(4) -0.006(4)
C1N 0.056(5) 0.079(6) 0.026(4) 0.015(4) 0.020(4) 0.021(5)
C1O 0.063(5) 0.041(5) 0.042(5) 0.001(4) 0.027(4) 0.002(4)
C1P 0.042(5) 0.047(5) 0.061(6) -0.006(4) 0.024(4) -0.002(4)
C1Q 0.036(4) 0.049(5) 0.052(6) 0.000(4) 0.018(4) 0.001(4)
C1R 0.023(4) 0.046(5) 0.038(5) 0.006(4) 0.005(3) 0.008(3)
C1S 0.027(4) 0.053(5) 0.054(6) 0.009(4) 0.008(4) -0.005(4)
C1T 0.061(6) 0.054(6) 0.039(5) -0.004(4) 0.001(5) 0.001(5)
C1U 0.055(5) 0.070(6) 0.028(5) -0.009(4) 0.015(4) 0.002(4)
C1V 0.043(4) 0.042(5) 0.030(4) 0.011(4) 0.018(4) 0.002(4)
C1W 0.020(4) 0.057(5) 0.045(5) 0.000(4) 0.014(4) 0.000(3)
C1X 0.066(6) 0.080(7) 0.046(6) 0.013(5) 0.019(5) 0.011(6)
C1Y 0.032(4) 0.066(6) 0.033(5) -0.004(4) 0.007(4) -0.001(4)
C1Z 0.033(4) 0.057(5) 0.038(5) -0.008(4) 0.010(4) -0.003(4)
C20 0.051(5) 0.071(6) 0.027(5) -0.004(4) 0.013(4) -0.002(4)
C21 0.048(5) 0.031(4) 0.061(6) 0.011(4) 0.013(4) -0.004(4)
C22 0.046(5) 0.064(6) 0.027(4) 0.009(4) 0.012(4) 0.001(4)
C23 0.050(2) 0.049(2) 0.050(2) 0.0009(10) 0.0080(10) -0.0007(10)
C24 0.059(5) 0.044(5) 0.047(5) 0.004(4) 0.022(4) 0.003(4)
C25 0.036(4) 0.062(5) 0.035(5) 0.005(4) 0.009(4) 0.001(4)
C26 0.090(7) 0.047(5) 0.032(5) 0.000(4) 0.007(5) 0.011(5)
C27 0.045(5) 0.043(5) 0.058(6) -0.008(4) 0.020(4) -0.004(4)
C28 0.055(5) 0.051(5) 0.029(5) 0.001(4) -0.001(4) 0.000(4)
N29 0.052(4) 0.085(6) 0.040(5) 0.008(4) 0.009(4) 0.018(4)
C2A 0.051(5) 0.036(4) 0.028(4) -0.008(3) 0.011(4) 0.016(4)
C2B 0.054(5) 0.053(5) 0.032(5) -0.016(4) 0.011(4) 0.007(4)
C2C 0.036(4) 0.045(5) 0.052(5) 0.006(4) 0.015(4) 0.008(4)
C2D 0.032(4) 0.060(6) 0.038(5) -0.019(4) 0.009(4) 0.005(4)
C2E 0.059(5) 0.045(5) 0.039(5) 0.008(4) 0.017(4) -0.008(4)
C2F 0.071(6) 0.049(5) 0.051(6) -0.004(4) 0.005(5) 0.010(5)
C2G 0.039(4) 0.055(5) 0.025(4) -0.001(4) 0.015(4) -0.001(4)
C2H 0.053(5) 0.070(6) 0.031(5) 0.002(4) -0.003(4) -0.011(5)
C2I 0.053(5) 0.040(5) 0.062(6) 0.010(4) 0.029(5) -0.007(4)
C2J 0.043(4) 0.046(5) 0.027(4) -0.002(3) 0.017(4) 0.005(4)
C2K 0.044(5) 0.049(5) 0.043(5) 0.023(4) 0.020(4) 0.007(4)
C2L 0.054(5) 0.079(6) 0.036(5) 0.017(5) 0.020(4) 0.011(5)
C2M 0.103(4) 0.104(4) 0.107(4) -0.002(2) 0.016(2) 0.001(2)
C2N 0.063(5) 0.040(5) 0.033(5) 0.004(4) 0.004(4) -0.013(4)
C2O 0.055(5) 0.054(6) 0.062(6) 0.014(5) 0.014(5) -0.001(4)
C2P 0.066(6) 0.070(6) 0.042(6) 0.001(5) 0.021(5) -0.020(5)
C2Q 0.033(4) 0.049(5) 0.068(7) 0.021(5) -0.002(4) 0.007(4)
C2R 0.055(5) 0.051(6) 0.066(6) -0.009(5) 0.009(5) -0.001(5)
C2S 0.053(5) 0.056(5) 0.042(5) 0.004(4) 0.017(4) -0.011(4)
C2T 0.071(6) 0.059(6) 0.025(5) -0.001(4) 0.010(4) -0.012(5)
C2U 0.045(5) 0.068(6) 0.063(6) 0.020(5) 0.021(5) 0.006(5)
C2V 0.045(5) 0.056(5) 0.032(5) 0.012(4) 0.003(4) 0.004(4)
C2W 0.062(6) 0.043(5) 0.044(5) 0.005(4) 0.023(5) 0.013(4)
C2X 0.110(4) 0.110(4) 0.110(4) 0.002(2) 0.017(2) -0.002(2)
C2Y 0.059(5) 0.036(5) 0.045(5) -0.007(4) 0.005(4) 0.012(4)
C2Z 0.052(5) 0.041(5) 0.035(5) 0.002(4) 0.010(4) 0.005(4)
C30 0.035(4) 0.080(7) 0.043(6) 0.013(5) -0.002(4) -0.009(5)
C31 0.059(5) 0.049(5) 0.018(4) 0.002(4) -0.014(4) -0.004(4)
C32 0.041(4) 0.040(5) 0.050(5) 0.009(4) 0.009(4) 0.003(4)
C34 0.058(5) 0.061(6) 0.033(5) 0.000(4) 0.025(4) 0.012(5)
C35 0.056(6) 0.043(5) 0.118(9) 0.027(5) 0.023(6) 0.015(5)
C36 0.039(5) 0.052(5) 0.058(6) 0.003(4) 0.020(5) -0.003(4)
C37 0.044(5) 0.061(6) 0.041(5) -0.014(4) 0.009(4) -0.002(4)
C38 0.040(4) 0.045(5) 0.043(5) 0.006(4) 0.000(4) 0.008(4)
C39 0.093(7) 0.073(7) 0.031(5) 0.000(5) -0.019(5) 0.004(6)
C3A 0.043(5) 0.084(7) 0.056(6) -0.018(5) 0.008(5) 0.002(5)
C3B 0.059(6) 0.095(8) 0.033(5) -0.009(5) 0.012(5) -0.024(6)
C3C 0.079(6) 0.054(6) 0.035(5) -0.018(4) 0.018(5) 0.006(5)
C3E 0.034(4) 0.049(5) 0.045(5) 0.015(4) 0.006(4) 0.000(4)
C3F 0.060(5) 0.038(5) 0.049(6) -0.007(4) -0.006(5) 0.003(4)
C3G 0.091(4) 0.091(4) 0.091(4) 0.0004(10) 0.0132(11) -0.0006(10)
C3H 0.060(6) 0.042(5) 0.086(8) -0.006(5) 0.016(5) 0.004(5)
C3I 0.041(5) 0.111(8) 0.048(6) 0.025(6) 0.023(5) 0.016(5)
C3J 0.053(5) 0.051(5) 0.046(5) 0.001(4) 0.009(4) 0.013(5)
C3K 0.059(5) 0.043(5) 0.037(5) 0.003(4) 0.007(4) 0.007(4)
C3L 0.077(5) 0.062(4) 0.049(4) 0.011(4) 0.009(4) 0.002(4)
C3M 0.060(6) 0.060(6) 0.064(7) 0.002(5) 0.023(5) 0.019(5)
C3N 0.053(6) 0.062(6) 0.054(6) -0.021(5) -0.003(5) 0.014(5)
C3O 0.056(5) 0.053(5) 0.027(5) 0.004(4) -0.005(4) -0.010(4)
C3P 0.047(5) 0.101(8) 0.032(5) 0.000(5) 0.014(4) 0.002(5)
C3Q 0.071(3) 0.072(3) 0.072(3) 0.0017(10) 0.0102(11) 0.0006(10)
C3R 0.057(6) 0.069(7) 0.083(8) 0.005(6) 0.025(6) -0.004(5)
C3S 0.033(4) 0.083(7) 0.032(5) -0.012(4) 0.012(4) 0.003(4)
C3T 0.094(8) 0.077(7) 0.044(6) -0.019(5) 0.022(6) -0.014(6)
C3U 0.111(4) 0.112(4) 0.112(4) 0.0000(10) 0.0167(12) 0.0004(10)
C3V 0.058(3) 0.059(3) 0.060(3) 0.0020(10) 0.0086(11) -0.0007(10)
C3W 0.061(6) 0.051(5) 0.054(6) -0.009(4) 0.011(5) 0.014(5)
C3X 0.064(6) 0.052(5) 0.050(6) 0.013(4) 0.006(5) -0.011(5)
C3Y 0.059(6) 0.065(6) 0.061(7) 0.007(5) 0.000(5) -0.015(5)
C3Z 0.070(7) 0.046(6) 0.114(9) 0.014(6) 0.007(6) 0.002(5)
C40 0.057(6) 0.043(6) 0.096(8) 0.011(5) 0.041(6) 0.006(5)
C41 0.041(5) 0.105(8) 0.028(5) 0.006(5) 0.006(4) -0.012(5)
C42 0.038(5) 0.070(6) 0.058(6) -0.010(5) 0.014(4) 0.000(4)
C43 0.061(6) 0.078(7) 0.064(7) 0.021(5) 0.022(5) 0.009(5)
C44 0.051(5) 0.062(6) 0.048(6) -0.014(4) 0.009(4) -0.007(4)
C45 0.046(5) 0.049(5) 0.049(6) 0.011(4) -0.003(4) -0.007(4)
C46 0.065(6) 0.086(8) 0.054(7) 0.005(6) 0.002(5) 0.004(6)
C47 0.069(3) 0.065(3) 0.064(3) -0.0007(19) 0.0077(19) -0.0011(19)
C48 0.127(6) 0.119(6) 0.118(6) 0.002(4) 0.015(4) 0.001(4)
C49 0.096(8) 0.075(7) 0.069(8) 0.010(6) 0.022(7) -0.042(7)
C4A 0.055(5) 0.071(6) 0.032(5) 0.007(4) 0.016(4) 0.025(5)
C4B 0.080(7) 0.076(7) 0.066(7) -0.028(5) -0.007(6) -0.012(6)
C4C 0.075(5) 0.054(4) 0.047(4) -0.005(4) 0.005(4) 0.019(4)
C4D 0.047(5) 0.055(6) 0.071(7) 0.016(5) 0.013(5) -0.003(5)
C4E 0.074(5) 0.070(5) 0.067(5) 0.006(4) 0.002(4) -0.008(4)
C4F 0.070(5) 0.059(4) 0.064(5) -0.019(4) -0.002(4) 0.002(4)
C4H 0.070(6) 0.060(6) 0.057(6) -0.008(5) 0.022(5) -0.020(5)
C4J 0.078(7) 0.068(7) 0.054(7) -0.019(5) 0.005(6) -0.015(6)
C4K 0.095(4) 0.095(4) 0.095(4) 0.0002(10) 0.0141(11) -0.0002(10)
C4L 0.043(5) 0.055(6) 0.100(8) -0.008(6) 0.009(5) 0.001(5)
C4O 0.042(5) 0.056(6) 0.140(11) 0.001(7) 0.044(7) 0.000(5)
C4Q 0.079(6) 0.056(6) 0.041(5) 0.002(4) -0.001(5) 0.004(5)
C4R 0.092(4) 0.092(4) 0.092(4) 0.0005(10) 0.0140(11) -0.0010(10)
C4S 0.098(7) 0.045(5) 0.053(6) -0.001(4) -0.005(5) 0.013(5)
C4T 0.073(5) 0.052(4) 0.041(4) 0.006(4) 0.002(4) 0.009(4)
C4W 0.088(4) 0.077(4) 0.083(4) -0.010(3) 0.009(4) 0.000(3)
C4X 0.094(4) 0.094(4) 0.094(4) 0.0009(10) 0.0147(11) 0.0005(10)
C4Y 0.028(4) 0.078(7) 0.087(8) -0.032(6) 0.016(5) 0.004(5)
C51 0.087(4) 0.072(4) 0.080(4) 0.000(3) 0.018(4) -0.002(3)
C56 0.077(7) 0.109(10) 0.063(7) 0.020(7) -0.005(6) 0.013(7)
C58 0.094(4) 0.094(4) 0.094(4) 0.0005(10) 0.0144(11) -0.0010(10)
C59 0.150(12) 0.084(9) 0.078(9) 0.018(7) 0.018(9) -0.043(9)
C5A 0.060(6) 0.085(8) 0.075(8) -0.015(6) 0.017(6) 0.011(6)
C5C 0.084(8) 0.102(9) 0.108(10) -0.007(7) 0.040(7) 0.012(7)
C5D 0.085(8) 0.080(7) 0.081(8) 0.008(6) 0.036(7) -0.012(6)
C5E 0.094(4) 0.093(4) 0.095(4) -0.004(2) 0.014(2) 0.000(2)
C5F 0.127(10) 0.065(7) 0.085(9) 0.007(7) 0.037(9) -0.045(7)
C5G 0.144(6) 0.145(6) 0.145(6) 0.001(2) 0.023(2) -0.001(2)
C5H 0.115(4) 0.116(4) 0.116(4) 0.0007(10) 0.0174(12) -0.0004(10)
C5I 0.111(4) 0.111(4) 0.112(4) 0.0006(10) 0.0170(12) -0.0005(10)
C5B 0.117(4) 0.118(4) 0.118(4) 0.0002(10) 0.0181(12) -0.0007(10)
C33 0.107(4) 0.108(4) 0.108(4) 0.0010(10) 0.0166(12) -0.0007(10)
C57 0.098(4) 0.099(4) 0.099(4) 0.0010(10) 0.0153(11) -0.0007(10)
C50 0.100(4) 0.102(4) 0.101(4) 0.0006(10) 0.0157(12) -0.0006(10)
C5K 0.097(5) 0.073(4) 0.086(5) -0.004(3) 0.009(4) 0.000(3)
C5O 0.125(6) 0.115(6) 0.123(6) -0.001(4) 0.014(4) 0.007(4)
C4M 0.112(4) 0.112(4) 0.112(4) 0.0001(10) 0.0162(12) -0.0001(10)
C4V 0.166(6) 0.166(6) 0.166(6) 0.0000(10) 0.0244(14) 0.0001(10)
C54 0.179(7) 0.179(7) 0.179(7) 0.0001(10) 0.0266(14) -0.0005(10)
C53 0.147(6) 0.148(6) 0.147(6) -0.0008(10) 0.0218(13) 0.0001(10)
C4U 0.148(6) 0.147(6) 0.147(6) -0.0009(10) 0.0211(13) 0.0009(10)
C10 0.100(9) 0.092(9) 0.117(11) -0.022(8) 0.037(8) -0.015(7)
C4N 0.138(5) 0.138(5) 0.137(5) 0.0001(10) 0.0199(13) 0.0006(10)
C29 0.115(4) 0.115(4) 0.115(4) 0.0005(10) 0.0170(12) 0.0000(10)
C4I 0.166(6) 0.166(6) 0.166(6) -0.0001(10) 0.0241(14) 0.0009(10)
C4Z 0.155(6) 0.155(6) 0.154(6) -0.0002(10) 0.0223(13) 0.0007(10)
C3D 0.107(4) 0.107(4) 0.107(4) -0.0007(10) 0.0160(12) 0.0002(10)
C4G 0.140(5) 0.140(5) 0.140(5) -0.0002(10) 0.0203(13) 0.0004(10)
C4P 0.166(7) 0.164(7) 0.165(7) 0.000(2) 0.023(2) 0.000(2)
C52 0.170(15) 0.158(16) 0.196(19) 0.018(14) -0.034(14) -0.001(13)

loop_
_atom_type_symbol
_atom_type_description
_atom_type_scat_dispersion_real
_atom_type_scat_dispersion_imag
_atom_type_scat_source
C C 0.0033 0.0016 'International Tables Vol C Tables 4.2.6.8 and 6.1.1.4'
H H 0.0000 0.0000 'International Tables Vol C Tables 4.2.6.8 and 6.1.1.4'
N N 0.0061 0.0033 'International Tables Vol C Tables 4.2.6.8 and 6.1.1.4'
O O 0.0106 0.0060 'International Tables Vol C Tables 4.2.6.8 and 6.1.1.4'
P P 0.1023 0.0942 'International Tables Vol C Tables 4.2.6.8 and 6.1.1.4'
Cl Cl 0.1484 0.1585 'International Tables Vol C Tables 4.2.6.8 and 6.1.1.4'
V V 0.3005 0.5294 'International Tables Vol C Tables 4.2.6.8 and 6.1.1.4'

loop_
_geom_angle_atom_site_label_1
_geom_angle_atom_site_label_2
_geom_angle_atom_site_label_3
_geom_angle
O11B V3B O10B 101.0(2)
O11B V3B O12B 101.4(2)
O11B V3B O13B 100.1(2)
O11B V3B O8B 99.2(2)
O12B V3B O10B 81.60(19)
O13B V3B O10B 157.6(2)
O13B V3B O12B 86.99(19)
O8B V3B O10B 88.4(2)
O8B V3B O12B 158.4(2)
O8B V3B O13B 95.6(2)
O1B V1B O20B 103.3(2)
O1B V1B O18B 101.1(2)
O1B V1B O3B 99.2(2)
O1B V1B O2B 101.0(2)
O18B V1B O20B 87.8(2)
O18B V1B O3B 158.9(2)
O3B V1B O20B 81.78(19)
O2B V1B O20B 154.7(2)
O2B V1B O18B 94.5(2)
O2B V1B O3B 87.48(19)
O16A V4A O15A 100.5(2)
O16A V4A O17A 101.0(2)
O16A V4A O13A 101.1(2)
O16A V4A O18A 100.9(2)
O17A V4A O15A 82.94(19)
O13A V4A O15A 87.4(2)
O13A V4A O17A 157.1(2)
O18A V4A O15A 157.6(2)
O18A V4A O17A 86.8(2)
O18A V4A O13A 94.7(2)
O5B V2B O7B 81.68(19)
O6B V2B O5B 102.8(2)
O6B V2B O7B 99.0(2)
O6B V2B O8B 100.5(2)
O6B V2B O2B 100.9(2)
O8B V2B O5B 155.3(2)
O8B V2B O7B 86.7(2)
O2B V2B O5B 88.59(19)
O2B V2B O7B 159.3(2)
O2B V2B O8B 95.0(2)
O7A V2A O5A 81.88(19)
O6A V2A O7A 99.5(2)
O6A V2A O5A 101.8(2)
O6A V2A O3A 99.5(2)
O6A V2A O8A 100.3(2)
O3A V2A O7A 160.0(2)
O3A V2A O5A 87.86(19)
O8A V2A O7A 88.4(2)
O8A V2A O5A 157.0(2)
O8A V2A O3A 94.7(2)
O1A V1A O2A 100.1(2)
O1A V1A O20A 101.4(2)
O1A V1A O3A 102.3(2)
O1A V1A O18A 100.9(2)
O2A V1A O20A 82.82(19)
O3A V1A O2A 88.6(2)
O3A V1A O20A 155.9(2)
O3A V1A O18A 94.1(2)
O18A V1A O2A 157.7(2)
O18A V1A O20A 85.8(2)
O15B V4B O17B 81.63(18)
O16B V4B O15B 103.2(2)
O16B V4B O17B 100.0(2)
O16B V4B O18B 102.3(2)
O16B V4B O13B 101.6(2)
O18B V4B O15B 153.0(2)
O18B V4B O17B 85.59(19)
O13B V4B O15B 88.7(2)
O13B V4B O17B 157.8(2)
O13B V4B O18B 94.5(2)
O11A V3A O10A 101.1(2)
O11A V3A O12A 102.1(2)
O11A V3A O13A 102.1(2)
O11A V3A O8A 98.8(2)
O12A V3A O10A 82.1(2)
O13A V3A O10A 156.4(2)
O13A V3A O12A 88.7(2)
O13A V3A O8A 93.9(2)
O8A V3A O10A 86.9(2)
O8A V3A O12A 157.9(2)
O14B P3B C65 106.4(3)
O15B P3B O14B 107.9(2)
O15B P3B O12B 115.1(3)
O15B P3B C65 108.1(3)
O12B P3B O14B 109.7(2)
O12B P3B C65 109.3(3)
O19B P4B C61 105.5(3)
O20B P4B O19B 108.3(3)
O20B P4B O17B 114.8(3)
O20B P4B C61 108.5(3)
O17B P4B O19B 109.1(2)
O17B P4B C61 110.3(3)
O5A P1A O2A 114.6(3)
O5A P1A O4A 107.6(3)
O5A P1A C77 110.3(3)
O2A P1A O4A 109.8(3)
O2A P1A C77 107.5(3)
O4A P1A C77 106.7(3)
O5B P1B O3B 114.6(3)
O5B P1B O4B 108.8(3)
O5B P1B C55 107.7(3)
O3B P1B O4B 108.9(3)
O3B P1B C55 110.4(3)
O4B P1B C55 106.1(3)
O19A P4A C64 105.5(3)
O17A P4A O19A 108.6(3)
O17A P4A C64 109.7(3)
O20A P4A O19A 108.7(3)
O20A P4A O17A 115.0(3)
O20A P4A C64 108.8(3)
O15A P3A O14A 108.8(3)
O15A P3A O12A 114.7(3)
O15A P3A C67 109.6(3)
O14A P3A C67 106.1(3)
O12A P3A O14A 108.5(3)
O12A P3A C67 108.9(3)
O10A P2A O9A 108.9(3)
O10A P2A C2J 109.2(3)
O7A P2A O10A 114.8(3)
O7A P2A O9A 109.1(3)
O7A P2A C2J 109.7(3)
O9A P2A C2J 104.7(3)
O9B P2B C66 105.5(3)
O10B P2B O9B 108.0(3)
O10B P2B O7B 115.3(3)
O10B P2B C66 110.1(3)
O7B P2B O9B 109.6(3)
O7B P2B C66 107.9(3)
C83 O19B P4B 121.6(4)
C1J O19A P4A 122.7(4)
P3A O15A V4A 134.9(3)
C1G O14B P3B 122.2(4)
C3 O14A P3A 123.8(4)
C2V O9B P2B 122.3(5)
P2B O10B V3B 132.6(3)
P4B O20B V1B 134.8(3)
P2A O10A V3A 135.4(3)
P3B O15B V4B 134.8(3)
P1B O5B V2B 135.6(3)
P2A O7A V2A 133.4(3)
P4A O17A V4A 135.3(3)
P1A O5A V2A 134.8(3)
P4B O17B V4B 135.9(3)
P1A O2A V1A 134.7(3)
P3B O12B V3B 134.4(3)
P3A O12A V3A 134.7(3)
V1B O18B V4B 137.1(3)
P1B O3B V1B 133.2(3)
P2B O7B V2B 135.7(3)
C2B O4B P1B 121.9(4)
P4A O20A V1A 136.0(3)
C1N O9A P2A 124.5(5)
V4B O13B V3B 137.5(3)
C1U O4A P1A 121.3(4)
V1A O3A V2A 135.8(3)
V3B O8B V2B 134.4(3)
C79 C55 P1B 104.6(4)
C6 C55 P1B 106.6(5)
C6 C55 C79 111.9(6)
C13 C55 P1B 110.8(5)
C13 C55 C79 111.2(6)
C13 C55 C6 111.5(6)
V3A O13A V4A 136.4(3)
V2A O8A V3A 136.2(3)
N88 N58 H58 125.1
N88 N58 C28 109.7(6)
C28 N58 H58 125.1
V1B O2B V2B 136.5(3)
C70 C60 C61 123.7(6)
C70 C60 C1W 116.3(7)
C1W C60 C61 119.9(6)
C60 C61 P4B 104.0(4)
C74 C61 P4B 110.1(4)
C74 C61 C60 110.7(5)
C93 C61 P4B 108.9(4)
C93 C61 C60 111.7(5)
C93 C61 C74 111.2(5)
C89 C62 C77 120.9(6)
C89 C62 C18 118.5(7)
C18 C62 C77 120.5(6)
C98 C63 C65 120.9(6)
C98 C63 C4 116.0(7)
C4 C63 C65 123.1(6)
C72 C64 P4A 104.4(4)
C2 C64 P4A 108.9(5)
C2 C64 C72 111.5(5)
C1R C64 P4A 109.1(4)
C1R C64 C72 111.9(6)
C1R C64 C2 110.7(6)
C63 C65 P3B 106.3(4)
C63 C65 C69 109.6(6)
C63 C65 C76 115.7(5)
C69 C65 P3B 111.2(4)
C76 C65 P3B 103.8(4)
C76 C65 C69 110.0(5)
C81 C66 P2B 111.2(5)
C85 C66 P2B 106.2(5)
C85 C66 C81 111.6(6)
C85 C66 C9 114.9(6)
C9 C66 P2B 105.9(5)
C9 C66 C81 106.8(6)
C82 C67 P3A 105.2(5)
C82 C67 C2K 112.9(6)
C5 C67 P3A 109.7(5)
C5 C67 C82 111.0(6)
C5 C67 C2K 108.5(6)
C2K C67 P3A 109.5(5)
V4A O18A V1A 137.1(3)
C90 C69 C65 118.1(6)
C90 C69 C1D 116.2(7)
C1D C69 C65 125.7(6)
C60 C70 H70 119.3
C60 C70 C2Q 121.4(8)
C2Q C70 H70 119.3
C2E C71 C2J 122.0(7)
C2L C71 C2E 117.8(8)
C2L C71 C2J 119.9(7)
C84 C72 C64 118.9(6)
C1 C72 C64 122.5(7)
C1 C72 C84 118.5(7)
C74 C73 H73 119.3
C74 C73 C27 121.3(7)
C27 C73 H73 119.3
C73 C74 C61 120.6(6)
C73 C74 C1S 117.6(7)
C1S C74 C61 121.7(6)
C1S C75 H75 119.0
C21 C75 H75 119.0
C21 C75 C1S 122.0(8)
C91 C76 C65 120.7(6)
C2Z C76 C65 121.9(6)
C2Z C76 C91 117.3(7)
C62 C77 P1A 106.0(5)
C62 C77 C19 111.6(6)
C19 C77 P1A 111.2(5)
C2A C77 P1A 106.8(5)
C2A C77 C62 113.2(6)
C2A C77 C19 108.0(6)
C93 C78 H78 119.7
C93 C78 C1K 120.6(7)
C1K C78 H78 119.7
C3X C79 C55 121.6(7)
C3X C79 C43 116.1(8)
C43 C79 C55 121.3(7)
C9 C80 H80 118.6
C20 C80 H80 118.6
C20 C80 C9 122.9(8)
C14 C81 C66 125.4(7)
C14 C81 C1E 118.2(7)
C1E C81 C66 116.5(7)
C17 C82 C67 118.7(6)
C17 C82 C3K 118.3(7)
C3K C82 C67 123.1(7)
O19B C83 H83A 109.5
O19B C83 H83B 109.5
O19B C83 H83C 109.5
H83A C83 H83B 109.5
H83A C83 H83C 109.5
H83B C83 H83C 109.5
C72 C84 H84 120.2
C1Y C84 C72 119.6(7)
C1Y C84 H84 120.2
C16 C85 C66 122.1(7)
C16 C85 C1P 116.3(7)
C1P C85 C66 121.5(7)
C26 C86 H86 119.1
C26 C86 C2A 121.8(8)
C2A C86 H86 119.1
C5 C87 H87 118.7
C2F C87 H87 118.7
C2F C87 C5 122.6(8)
N58 N88 H88 125.7
N58 N88 C31 108.6(6)
C31 N88 H88 125.7
C62 C89 H89 119.6
C62 C89 C3O 120.8(7)
C3O C89 H89 119.6
C69 C90 H90 118.6
C11 C90 C69 122.8(7)
C11 C90 H90 118.6
C76 C91 H91 119.8
C3E C91 C76 120.5(7)
C3E C91 H91 119.8
C93 C92 H92 119.6
C93 C92 C1Z 120.7(7)
C1Z C92 H92 119.6
C78 C93 C61 121.8(6)
C78 C93 C92 118.5(6)
C92 C93 C61 119.8(6)
C18 C94 H94 119.4
C18 C94 C2T 121.2(7)
C2T C94 H94 119.4
C9 C95 H95 120.6
C3B C95 H95 120.6
C3B C95 C9 118.9(8)
C7 C96 H96 120.0
C23 C96 H96 120.0
C23 C96 C7 119.9(7)
C5 C97 H97 119.0
C1M C97 H97 119.0
C1M C97 C5 121.9(7)
C63 C98 H98 118.7
C63 C98 C12 122.7(7)
C12 C98 H98 118.7
C1H C99 H99 119.2
C34 C99 H99 119.2
C34 C99 C1H 121.6(7)
C1F N10 H10 124.8
C1F N10 N29 110.5(8)
N29 N10 H10 124.8
C72 C1 H1 119.4
C72 C1 C38 121.2(7)
C38 C1 H1 119.4
C1A C2 C64 122.8(6)
C25 C2 C64 119.1(7)
C25 C2 C1A 117.9(7)
O14A C3 H3A 109.5
O14A C3 H3C 109.5
O14A C3 H3D 109.5
H3A C3 H3C 109.5
H3A C3 H3D 109.5
H3C C3 H3D 109.5
C63 C4 H4 119.7
C2I C4 C63 120.7(8)
C2I C4 H4 119.7
C87 C5 C67 119.5(6)
C97 C5 C67 123.7(7)
C97 C5 C87 116.7(7)
C4F C6 C55 126.6(7)
C4F C6 C4H 117.6(8)
C4H C6 C55 115.7(7)
C96 C7 H7 118.3
C96 C7 C1R 123.4(7)
C1R C7 H7 118.3
C1Y C8 H8 120.5
C38 C8 H8 120.5
C38 C8 C1Y 119.0(7)
C80 C9 C66 119.7(7)
C80 C9 C95 117.4(7)
C95 C9 C66 122.7(7)
C90 C11 H11 120.4
C90 C11 C1O 119.2(7)
C1O C11 H11 120.4
C98 C12 H12 120.1
C36 C12 C98 119.8(8)
C36 C12 H12 120.1
C1L C13 C55 127.6(7)
C1L C13 C2R 114.3(7)
C2R C13 C55 117.6(7)
C81 C14 H14 120.1
C81 C14 C44 119.7(7)
C44 C14 H14 120.1
C2A C15 H15 119.4
C2A C15 C3A 121.2(8)
C3A C15 H15 119.4
C85 C16 H16 119.0
C22 C16 C85 122.1(8)
C22 C16 H16 119.0
C82 C17 H17 119.8
C82 C17 C3F 120.3(8)
C3F C17 H17 119.8
C62 C18 C94 119.9(7)
C62 C18 H18 120.0
C94 C18 H18 120.0
C2C C19 C77 124.2(7)
C2Y C19 C77 117.3(7)
C2Y C19 C2C 118.3(7)
C2 C1A H1A 119.3
C1I C1A C2 121.4(7)
C1I C1A H1A 119.3
C1W C1B H1B 120.0
C1W C1B C30 120.0(7)
C30 C1B H1B 120.0
C1P C1C H1C 120.2
C2W C1C H1C 120.2
C2W C1C C1P 119.5(8)
C69 C1D H1D 119.3
C1V C1D C69 121.3(7)
C1V C1D H1D 119.3
C81 C1E H1E 119.0
C2S C1E C81 122.1(8)
C2S C1E H1E 119.0
N10 C1F C4B 122.2(9)
N10 C1F C4Q 106.9(8)
C4Q C1F C4B 130.9(9)
O14B C1G H1GA 109.5
O14B C1G H1GB 109.5
O14B C1G H1GC 109.5
H1GA C1G H1GB 109.5
H1GA C1G H1GC 109.5
H1GB C1G H1GC 109.5
C99 C1H C2J 121.9(7)
C2G C1H C99 116.1(7)
C2G C1H C2J 121.9(7)
C1A C1I H1I 119.7
C1A C1I C37 120.6(8)
C37 C1I H1I 119.7
O19A C1J H1JA 109.5
O19A C1J H1JB 109.5
O19A C1J H1JC 109.5
H1JA C1J H1JB 109.5
H1JA C1J H1JC 109.5
H1JB C1J H1JC 109.5
C78 C1K H1K 119.6
C2D C1K C78 120.7(7)
C2D C1K H1K 119.6
C13 C1L H1L 117.1
C13 C1L C32 125.9(7)
C32 C1L H1L 117.1
C97 C1M H1M 119.6
C3C C1M C97 120.9(7)
C3C C1M H1M 119.6
O9A C1N H1NA 109.5
O9A C1N H1NB 109.5
O9A C1N H1NC 109.5
H1NA C1N H1NB 109.5
H1NA C1N H1NC 109.5
H1NB C1N H1NC 109.5
C11 C1O H1O 120.9
C1V C1O C11 118.2(7)
C1V C1O H1O 120.9
C85 C1P H1P 118.9
C1C C1P C85 122.2(8)
C1C C1P H1P 118.9
C24 C1Q C2J 120.6(7)
C42 C1Q C24 116.1(8)
C42 C1Q C2J 123.1(7)
C7 C1R C64 123.0(6)
C3V C1R C64 120.6(7)
C3V C1R C7 116.2(7)
C74 C1S C75 120.0(7)
C74 C1S H1S 120.0
C75 C1S H1S 120.0
N29 C1T C4Q 105.0(8)
N29 C1T C56 122.8(9)
C4Q C1T C56 132.2(9)
O4A C1U H1UA 109.5
O4A C1U H1UB 109.5
O4A C1U H1UC 109.5
H1UA C1U H1UB 109.5
H1UA C1U H1UC 109.5
H1UB C1U H1UC 109.5
C1D C1V H1V 118.9
C1O C1V C1D 122.2(7)
C1O C1V H1V 118.9
C60 C1W H1W 118.9
C1B C1W C60 122.2(7)
C1B C1W H1W 118.9
C3X C1X H1X 119.5
C4J C1X H1X 119.5
C4J C1X C3X 121.0(10)
C84 C1Y C8 120.7(7)
C84 C1Y H1Y 119.7
C8 C1Y H1Y 119.7
C92 C1Z H1Z 120.2
C2D C1Z C92 119.7(7)
C2D C1Z H1Z 120.2
C80 C20 H20 120.4
C80 C20 C3P 119.1(8)
C3P C20 H20 120.4
C75 C21 H21 120.3
C75 C21 C27 119.3(7)
C27 C21 H21 120.3
C16 C22 H22 120.0
C16 C22 C2W 120.0(8)
C2W C22 H22 120.0
C96 C23 H23 120.2
C96 C23 C3Q 119.7(8)
C3Q C23 H23 120.2
C1Q C24 H24 119.0
C40 C24 C1Q 122.0(8)
C40 C24 H24 119.0
C2 C25 H25 119.5
C2 C25 C3S 121.0(8)
C3S C25 H25 119.5
C86 C26 H26 120.5
C86 C26 C3N 119.1(8)
C3N C26 H26 120.5
C73 C27 H27 120.1
C21 C27 C73 119.7(7)
C21 C27 H27 120.1
N58 C28 C39 105.6(7)
N58 C28 C4S 121.2(7)
C39 C28 C4S 133.1(8)
N10 N29 C1T 110.0(7)
N10 N29 H29 125.0
C1T N29 H29 125.0
C86 C2A C77 118.7(7)
C15 C2A C77 123.6(7)
C15 C2A C86 117.6(7)
O4B C2B H2BA 109.5
O4B C2B H2BB 109.5
O4B C2B H2BC 109.5
H2BA C2B H2BB 109.5
H2BA C2B H2BC 109.5
H2BB C2B H2BC 109.5
C19 C2C H2C 120.1
C19 C2C C2U 119.9(8)
C2U C2C H2C 120.1
C1K C2D C1Z 119.7(7)
C1K C2D H2D 120.1
C1Z C2D H2D 120.1
C71 C2E H2E 118.9
C2P C2E C71 122.1(8)
C2P C2E H2E 118.9
C87 C2F H2F 120.5
C87 C2F C3C 118.9(8)
C3C C2F H2F 120.5
C1H C2G H2G 118.8
C1H C2G C3J 122.3(8)
C3J C2G H2G 118.8
C2K C2H H2H 119.5
C3Y C2H H2H 119.5
C3Y C2H C2K 120.9(9)
C4 C2I H2I 119.5
C36 C2I C4 121.0(8)
C36 C2I H2I 119.5
C71 C2J P2A 105.6(5)
C1H C2J P2A 108.7(5)
C1H C2J C71 109.9(6)
C1H C2J C1Q 112.9(6)
C1Q C2J P2A 109.2(5)
C1Q C2J C71 110.2(6)
C2H C2K C67 119.1(7)
C35 C2K C67 121.1(8)
C35 C2K C2H 119.1(8)
C71 C2L H2L 119.7
C71 C2L C3I 120.6(9)
C3I C2L H2L 119.7
H2MA C2M H2MB 109.5
H2MA C2M H2MC 109.5
H2MB C2M H2MC 109.5
C5A C2M H2MA 109.5
C5A C2M H2MB 109.5
C5A C2M H2MC 109.5
C2Z C2N H2N 119.6
C45 C2N H2N 119.6
C45 C2N C2Z 120.9(8)
C2S C2O H2O 121.1
C44 C2O H2O 121.1
C44 C2O C2S 117.9(8)
C2E C2P H2P 120.0
C2E C2P C41 120.0(9)
C41 C2P H2P 120.0
C70 C2Q H2Q 119.5
C30 C2Q C70 121.1(8)
C30 C2Q H2Q 119.5
C13 C2R H2R 119.2
C3H C2R C13 121.6(8)
C3H C2R H2R 119.2
C1E C2S C2O 119.5(8)
C1E C2S H2S 120.3
C2O C2S H2S 120.3
C94 C2T H2T 121.0
C3O C2T C94 117.9(8)
C3O C2T H2T 121.0
C2C C2U H2U 119.4
C3M C2U C2C 121.2(8)
C3M C2U H2U 119.4
O9B C2V H2VA 109.5
O9B C2V H2VB 109.5
O9B C2V H2VC 109.5
H2VA C2V H2VB 109.5
H2VA C2V H2VC 109.5
H2VB C2V H2VC 109.5
C1C C2W C22 119.7(8)
C1C C2W H2W 120.1
C22 C2W H2W 120.1
H2XA C2X H2XB 109.5
H2XA C2X H2XC 109.5
H2XB C2X H2XC 109.5
C49 C2X H2XA 109.5
C49 C2X H2XB 109.5
C49 C2X H2XC 109.5
C19 C2Y H2Y 119.7
C19 C2Y C3W 120.5(8)
C3W C2Y H2Y 119.7
C76 C2Z C2N 121.4(7)
C76 C2Z H2Z 119.3
C2N C2Z H2Z 119.3
C1B C30 H30 120.6
C2Q C30 C1B 118.8(8)
C2Q C30 H30 120.6
N88 C31 C39 108.4(7)
N88 C31 C47 119.8(7)
C39 C31 C47 131.7(8)
C1L C32 H32 120.4
C4L C32 C1L 119.1(8)
C4L C32 H32 120.4
C99 C34 H34 120.1
C4A C34 C99 119.7(8)
C4A C34 H34 120.1
C2K C35 H35 121.1
C2K C35 C4D 117.7(9)
C4D C35 H35 121.1
C12 C36 C2I 119.8(7)
C12 C36 H36 120.1
C2I C36 H36 120.1
C1I C37 H37 120.6
C3S C37 C1I 118.7(7)
C3S C37 H37 120.6
C1 C38 H38 119.5
C8 C38 C1 120.9(7)
C8 C38 H38 119.5
C28 C39 H39 126.2
C31 C39 C28 107.5(8)
C31 C39 H39 126.2
C15 C3A H3AA 119.7
C3N C3A C15 120.5(9)
C3N C3A H3AA 119.7
C95 C3B H3B 119.1
C3P C3B C95 121.8(9)
C3P C3B H3B 119.1
C1M C3C C2F 118.8(7)
C1M C3C H3CA 120.6
C2F C3C H3CA 120.6
C91 C3E H3E 119.2
C91 C3E C45 121.7(8)
C45 C3E H3E 119.2
C17 C3F H3F 120.5
C4T C3F C17 119.0(8)
C4T C3F H3F 120.5
C4R C3G H3G 119.2
C59 C3G H3G 119.2
C59 C3G C4R 121.6(12)
C2R C3H H3H 121.1
C2R C3H C4L 117.8(8)
C4L C3H H3H 121.1
C2L C3I H3I 119.7
C2L C3I C41 120.6(9)
C41 C3I H3I 119.7
C2G C3J H3J 119.8
C4A C3J C2G 120.3(8)
C4A C3J H3J 119.8
C82 C3K H3K 119.7
C3L C3K C82 120.6(8)
C3L C3K H3K 119.7
C3K C3L H3L 119.5
C3K C3L C4T 121.0(9)
C4T C3L H3L 119.5
C2U C3M H3M 120.5
C3W C3M C2U 119.0(8)
C3W C3M H3M 120.5
C26 C3N H3N 120.1
C3A C3N C26 119.7(8)
C3A C3N H3N 120.1
C89 C3O H3O 119.2
C2T C3O C89 121.6(8)
C2T C3O H3O 119.2
C20 C3P H3P 120.1
C3B C3P C20 119.9(9)
C3B C3P H3P 120.1
C23 C3Q H3Q 120.0
C23 C3Q C3V 120.0(9)
C3V C3Q H3Q 120.0
C43 C3R H3R 121.3
C4J C3R H3R 121.3
C4J C3R C43 117.3(9)
C25 C3S H3S 119.9
C37 C3S C25 120.2(8)
C37 C3S H3S 119.9
C4E C3T H3T 119.7
C4E C3T C4H 120.7(9)
C4H C3T H3T 119.7
C4K C3U H3U 120.6
C4X C3U H3U 120.6
C4X C3U C4K 118.8(13)
C1R C3V C3Q 120.8(9)
C1R C3V H3V 119.6
C3Q C3V H3V 119.6
C2Y C3W H3W 119.5
C3M C3W C2Y 121.1(8)
C3M C3W H3W 119.5
C79 C3X C1X 122.4(9)
C79 C3X H3X 118.8
C1X C3X H3X 118.8
C2H C3Y H3Y 120.6
C46 C3Y C2H 118.8(9)
C46 C3Y H3Y 120.6
C4K C3Z H3Z 118.7
C5A C3Z H3Z 118.7
C5A C3Z C4K 122.6(11)
C24 C40 H40 119.7
C4O C40 C24 120.7(9)
C4O C40 H40 119.7
C2P C41 C3I 118.9(8)
C2P C41 H41 120.6
C3I C41 H41 120.6
C1Q C42 H42 119.0
C1Q C42 C4Y 122.1(9)
C4Y C42 H42 119.0
C79 C43 C3R 121.9(9)
C79 C43 H43 119.0
C3R C43 H43 119.0
C14 C44 H44 118.7
C2O C44 C14 122.6(8)
C2O C44 H44 118.7
C2N C45 C3E 118.3(8)
C2N C45 H45 120.9
C3E C45 H45 120.9
C3Y C46 H46 118.2
C4D C46 C3Y 123.5(10)
C4D C46 H46 118.2
C31 C47 H47A 109.5
C31 C47 H47B 109.5
C31 C47 H47C 109.5
H47A C47 H47B 109.5
H47A C47 H47C 109.5
H47B C47 H47C 109.5
C5D C48 H48 121.4
C5O C48 H48 121.4
C5O C48 C5D 117.3(14)
C2X C49 C58 117.3(11)
C5F C49 C2X 125.0(12)
C5F C49 C58 117.6(11)
C34 C4A H4A 120.1
C3J C4A C34 119.9(8)
C3J C4A H4A 120.1
C1F C4B H4BA 109.5
C1F C4B H4BB 109.5
C1F C4B H4BC 109.5
H4BA C4B H4BB 109.5
H4BA C4B H4BC 109.5
H4BB C4B H4BC 109.5
C4E C4C H4C 121.1
C4E C4C C4F 117.8(9)
C4F C4C H4C 121.1
C35 C4D H4D 120.3
C46 C4D C35 119.4(9)
C46 C4D H4D 120.3
C3T C4E H4E 119.1
C4C C4E C3T 121.9(10)
C4C C4E H4E 119.1
C6 C4F C4C 125.0(9)
C6 C4F H4F 117.5
C4C C4F H4F 117.5
C6 C4H H4H 121.5
C3T C4H C6 116.9(8)
C3T C4H H4H 121.5
C1X C4J C3R 121.0(10)
C1X C4J H4J 119.5
C3R C4J H4J 119.5
C3U C4K H4K 120.5
C3Z C4K C3U 118.9(12)
C3Z C4K H4K 120.5
C32 C4L C3H 120.7(8)
C32 C4L H4L 119.7
C3H C4L H4L 119.7
C40 C4O H4O 120.1
C40 C4O C4Y 119.8(9)
C4Y C4O H4O 120.1
C1F C4Q C1T 107.6(8)
C1F C4Q H4Q 126.2
C1T C4Q H4Q 126.2
C3G C4R H4R 118.6
C58 C4R C3G 122.8(12)
C58 C4R H4R 118.6
C28 C4S H4SA 109.5
C28 C4S H4SB 109.5
C28 C4S H4SC 109.5
H4SA C4S H4SB 109.5
H4SA C4S H4SC 109.5
H4SB C4S H4SC 109.5
C3F C4T H4T 119.7
C3L C4T C3F 120.7(9)
C3L C4T H4T 119.7
C5D C4W C5K 112.9(11)
C5E C4W C5D 124.1(11)
C5E C4W C5K 123.0(11)
C3U C4X H4X 119.9
C3U C4X C5C 120.2(13)
C5C C4X H4X 119.9
C42 C4Y H4Y 120.4
C4O C4Y C42 119.2(9)
C4O C4Y H4Y 120.4
C5K C51 H51 116.0
C5K C51 C5O 128.0(12)
C5O C51 H51 116.0
C1T C56 H56A 109.5
C1T C56 H56B 109.5
C1T C56 H56C 109.5
H56A C56 H56B 109.5
H56A C56 H56C 109.5
H56B C56 H56C 109.5
C49 C58 H58A 121.2
C4R C58 C49 117.7(12)
C4R C58 H58A 121.2
C3G C59 H59 121.9
C5F C59 C3G 116.2(13)
C5F C59 H59 121.9
C3Z C5A C2M 123.1(10)
C3Z C5A C5C 116.8(10)
C5C C5A C2M 119.9(11)
C4X C5C C5A 122.3(12)
C4X C5C H5C 118.9
C5A C5C H5C 118.9
C48 C5D H5D 116.3
C4W C5D C48 127.4(12)
C4W C5D H5D 116.3
C4W C5E H5EA 109.5
C4W C5E H5EB 109.5
C4W C5E H5EC 109.5
H5EA C5E H5EB 109.5
H5EA C5E H5EC 109.5
H5EB C5E H5EC 109.5
C49 C5F C59 124.1(13)
C49 C5F H5F 118.0
C59 C5F H5F 118.0
H5GA C5G H5GB 109.5
H5GA C5G H5GC 109.5
H5GB C5G H5GC 109.5
C50 C5G H5GA 109.5
C50 C5G H5GB 109.5
C50 C5G H5GC 109.5
C5I C5H H5H 120.0
C5I C5H C50 120.0
C50 C5H H5H 120.0
C5H C5I H5I 120.0
C5H C5I C5B 120.0
C5B C5I H5I 120.0
C5I C5B H5B 120.0
C33 C5B C5I 120.0
C33 C5B H5B 120.0
C5B C33 H33 120.0
C5B C33 C57 120.0
C57 C33 H33 120.0
C33 C57 H57 120.0
C50 C57 C33 120.0
C50 C57 H57 120.0
C5H C50 C5G 125.7(8)
C57 C50 C5G 114.2(8)
C57 C50 C5H 120.0
C4W C5K H5K 121.1
C51 C5K C4W 117.8(11)
C51 C5K H5K 121.1
C48 C5O C51 116.5(14)
C48 C5O H5O 121.7
C51 C5O H5O 121.7
C4V C4M H4M 120.0
C4V C4M C10 120.0
C10 C4M H4M 120.0
C4M C4V H4V 120.0
C54 C4V C4M 120.0
C54 C4V H4V 120.0
C4V C54 H54 120.0
C53 C54 C4V 120.0
C53 C54 H54 120.0
C54 C53 H53 120.0
C4U C53 C54 120.0
C4U C53 H53 120.0
C53 C4U H4U 120.0
C53 C4U C10 120.0
C10 C4U H4U 120.0
C4M C10 C4P 117.7(10)
C4U C10 C4M 120.0
C4U C10 C4P 122.1(10)
C29 C4N H4N 120.0
C29 C4N C4G 120.0
C4G C4N H4N 120.0
C4N C29 H29A 120.0
C4N C29 C4I 120.0
C4I C29 H29A 120.0
C29 C4I H4I 120.0
C4Z C4I C29 120.0
C4Z C4I H4I 120.0
C4I C4Z H4Z 120.0
C4I C4Z C3D 120.0
C3D C4Z H4Z 120.0
C4Z C3D H3DA 120.0
C4G C3D C4Z 120.0
C4G C3D H3DA 120.0
C3D C4G C4N 120.0
C52 C4G C4N 120.4(11)
C52 C4G C3D 119.1(11)
C10 C4P H4PA 109.5
C10 C4P H4PB 109.5
C10 C4P H4PC 109.5
H4PA C4P H4PB 109.5
H4PA C4P H4PC 109.5
H4PB C4P H4PC 109.5
C4G C52 H52A 109.5
C4G C52 H52B 109.5
C4G C52 H52C 109.5
H52A C52 H52B 109.5
H52A C52 H52C 109.5
H52B C52 H52C 109.5

loop_
_geom_bond_atom_site_label_1
_geom_bond_atom_site_label_2
_geom_bond_distance
V3B O11B 1.591(5)
V3B O10B 1.992(5)
V3B O12B 1.977(5)
V3B O13B 1.842(4)
V3B O8B 1.825(5)
V1B O1B 1.587(4)
V1B O20B 1.973(4)
V1B O18B 1.824(4)
V1B O3B 1.971(4)
V1B O2B 1.812(5)
V4A O15A 1.989(5)
V4A O16A 1.585(5)
V4A O17A 1.966(5)
V4A O13A 1.835(5)
V4A O18A 1.818(5)
V2B O5B 1.950(4)
V2B O6B 1.597(5)
V2B O7B 1.955(4)
V2B O8B 1.826(4)
V2B O2B 1.825(5)
V2A O7A 1.974(5)
V2A O5A 1.985(5)
V2A O6A 1.597(5)
V2A O3A 1.848(5)
V2A O8A 1.802(5)
V1A O1A 1.576(5)
V1A O2A 1.941(5)
V1A O20A 1.984(5)
V1A O3A 1.796(5)
V1A O18A 1.878(5)
V4B O15B 1.966(5)
V4B O16B 1.567(5)
V4B O17B 1.968(4)
V4B O18B 1.866(5)
V4B O13B 1.799(5)
V3A O10A 1.993(5)
V3A O11A 1.592(5)
V3A O12A 1.946(5)
V3A O13A 1.806(5)
V3A O8A 1.847(5)
P3B O14B 1.577(5)
P3B O15B 1.509(5)
P3B O12B 1.511(4)
P3B C65 1.855(7)
P4B O19B 1.578(5)
P4B O20B 1.518(4)
P4B O17B 1.519(5)
P4B C61 1.855(6)
P1A O5A 1.514(5)
P1A O2A 1.515(5)
P1A O4A 1.569(5)
P1A C77 1.855(7)
P1B O5B 1.505(5)
P1B O3B 1.509(5)
P1B O4B 1.566(5)
P1B C55 1.842(7)
P4A O19A 1.577(5)
P4A O17A 1.507(5)
P4A O20A 1.502(5)
P4A C64 1.878(7)
P3A O15A 1.513(5)
P3A O14A 1.576(5)
P3A O12A 1.518(5)
P3A C67 1.855(7)
P2A O10A 1.512(5)
P2A O7A 1.501(5)
P2A O9A 1.563(5)
P2A C2J 1.862(7)
P2B O9B 1.578(5)
P2B O10B 1.504(5)
P2B O7B 1.511(5)
P2B C66 1.859(7)
O19B C83 1.453(7)
O19A C1J 1.451(8)
O14B C1G 1.465(7)
O14A C3 1.433(8)
O9B C2V 1.438(8)
O4B C2B 1.465(8)
O9A C1N 1.451(8)
O4A C1U 1.479(8)
C55 C79 1.562(10)
C55 C6 1.545(10)
C55 C13 1.514(10)
N58 H58 0.8600
N58 N88 1.325(9)
N58 C28 1.351(9)
C60 C61 1.556(9)
C60 C70 1.379(9)
C60 C1W 1.396(10)
C61 C74 1.548(9)
C61 C93 1.537(9)
C62 C77 1.537(9)
C62 C89 1.379(10)
C62 C18 1.399(9)
C63 C65 1.539(9)
C63 C98 1.386(10)
C63 C4 1.416(9)
C64 C72 1.545(9)
C64 C2 1.543(10)
C64 C1R 1.536(9)
C65 C69 1.550(9)
C65 C76 1.543(9)
C66 C81 1.560(10)
C66 C85 1.537(10)
C66 C9 1.547(11)
C67 C82 1.552(9)
C67 C5 1.525(10)
C67 C2K 1.588(10)
C69 C90 1.378(9)
C69 C1D 1.388(9)
C70 H70 0.9300
C70 C2Q 1.391(10)
C71 C2E 1.401(10)
C71 C2J 1.548(10)
C71 C2L 1.389(11)
C72 C84 1.411(10)
C72 C1 1.376(9)
C73 H73 0.9300
C73 C74 1.375(9)
C73 C27 1.395(10)
C74 C1S 1.380(10)
C75 H75 0.9300
C75 C1S 1.381(10)
C75 C21 1.340(10)
C76 C91 1.401(9)
C76 C2Z 1.368(10)
C77 C19 1.561(9)
C77 C2A 1.527(10)
C78 H78 0.9300
C78 C93 1.381(9)
C78 C1K 1.404(9)
C79 C3X 1.330(11)
C79 C43 1.391(11)
C80 H80 0.9300
C80 C9 1.383(10)
C80 C20 1.376(10)
C81 C14 1.378(10)
C81 C1E 1.400(9)
C82 C17 1.381(10)
C82 C3K 1.399(10)
C83 H83A 0.9600
C83 H83B 0.9600
C83 H83C 0.9600
C84 H84 0.9300
C84 C1Y 1.382(10)
C85 C16 1.384(10)
C85 C1P 1.407(10)
C86 H86 0.9300
C86 C26 1.378(11)
C86 C2A 1.404(10)
C87 H87 0.9300
C87 C5 1.389(10)
C87 C2F 1.376(10)
N88 H88 0.8600
N88 C31 1.333(9)
C89 H89 0.9300
C89 C3O 1.414(10)
C90 H90 0.9300
C90 C11 1.373(9)
C91 H91 0.9300
C91 C3E 1.360(10)
C92 H92 0.9300
C92 C93 1.382(9)
C92 C1Z 1.416(9)
C94 H94 0.9300
C94 C18 1.404(10)
C94 C2T 1.410(11)
C95 H95 0.9300
C95 C9 1.435(10)
C95 C3B 1.397(11)
C96 H96 0.9300
C96 C7 1.368(10)
C96 C23 1.341(10)
C97 H97 0.9300
C97 C5 1.386(9)
C97 C1M 1.375(9)
C98 H98 0.9300
C98 C12 1.395(10)
C99 H99 0.9300
C99 C1H 1.405(10)
C99 C34 1.393(10)
N10 H10 0.8600
N10 C1F 1.302(10)
N10 N29 1.329(10)
C1 H1 0.9300
C1 C38 1.396(10)
C2 C1A 1.389(10)
C2 C25 1.377(9)
C3 H3A 0.9600
C3 H3C 0.9600
C3 H3D 0.9600
C4 H4 0.9300
C4 C2I 1.389(10)
C6 C4F 1.338(11)
C6 C4H 1.473(11)
C7 H7 0.9300
C7 C1R 1.374(9)
C8 H8 0.9300
C8 C1Y 1.416(10)
C8 C38 1.347(10)
C11 H11 0.9300
C11 C1O 1.401(10)
C12 H12 0.9300
C12 C36 1.358(11)
C13 C1L 1.340(9)
C13 C2R 1.427(11)
C14 H14 0.9300
C14 C44 1.380(10)
C15 H15 0.9300
C15 C2A 1.389(10)
C15 C3A 1.392(11)
C16 H16 0.9300
C16 C22 1.377(10)
C17 H17 0.9300
C17 C3F 1.400(10)
C18 H18 0.9300
C19 C2C 1.382(10)
C19 C2Y 1.375(10)
C1A H1A 0.9300
C1A C1I 1.366(10)
C1B H1B 0.9300
C1B C1W 1.362(10)
C1B C30 1.395(11)
C1C H1C 0.9300
C1C C1P 1.388(11)
C1C C2W 1.364(11)
C1D H1D 0.9300
C1D C1V 1.366(9)
C1E H1E 0.9300
C1E C2S 1.370(10)
C1F C4B 1.470(12)
C1F C4Q 1.392(11)
C1G H1GA 0.9600
C1G H1GB 0.9600
C1G H1GC 0.9600
C1H C2G 1.384(10)
C1H C2J 1.532(10)
C1I H1I 0.9300
C1I C37 1.388(10)
C1J H1JA 0.9600
C1J H1JB 0.9600
C1J H1JC 0.9600
C1K H1K 0.9300
C1K C2D 1.363(10)
C1L H1L 0.9300
C1L C32 1.359(10)
C1M H1M 0.9300
C1M C3C 1.367(11)
C1N H1NA 0.9600
C1N H1NB 0.9600
C1N H1NC 0.9600
C1O H1O 0.9300
C1O C1V 1.348(10)
C1P H1P 0.9300
C1Q C24 1.401(10)
C1Q C2J 1.536(10)
C1Q C42 1.376(11)
C1R C3V 1.371(10)
C1S H1S 0.9300
C1T N29 1.347(10)
C1T C4Q 1.392(11)
C1T C56 1.414(12)
C1U H1UA 0.9600
C1U H1UB 0.9600
C1U H1UC 0.9600
C1V H1V 0.9300
C1W H1W 0.9300
C1X H1X 0.9300
C1X C3X 1.400(11)
C1X C4J 1.286(12)
C1Y H1Y 0.9300
C1Z H1Z 0.9300
C1Z C2D 1.377(10)
C20 H20 0.9300
C20 C3P 1.399(11)
C21 H21 0.9300
C21 C27 1.359(10)
C22 H22 0.9300
C22 C2W 1.396(11)
C23 H23 0.9300
C23 C3Q 1.364(11)
C24 H24 0.9300
C24 C40 1.365(11)
C25 H25 0.9300
C25 C3S 1.395(10)
C26 H26 0.9300
C26 C3N 1.412(12)
C27 H27 0.9300
C28 C39 1.387(11)
C28 C4S 1.492(11)
N29 H29 0.8600
C2B H2BA 0.9600
C2B H2BB 0.9600
C2B H2BC 0.9600
C2C H2C 0.9300
C2C C2U 1.393(10)
C2D H2D 0.9300
C2E H2E 0.9300
C2E C2P 1.376(11)
C2F H2F 0.9300
C2F C3C 1.413(11)
C2G H2G 0.9300
C2G C3J 1.396(10)
C2H H2H 0.9300
C2H C2K 1.391(11)
C2H C3Y 1.384(11)
C2I H2I 0.9300
C2I C36 1.370(11)
C2K C35 1.385(11)
C2L H2L 0.9300
C2L C3I 1.395(12)
C2M H2MA 0.9600
C2M H2MB 0.9600
C2M H2MC 0.9600
C2M C5A 1.488(13)
C2N H2N 0.9300
C2N C2Z 1.399(10)
C2N C45 1.341(10)
C2O H2O 0.9300
C2O C2S 1.407(11)
C2O C44 1.374(10)
C2P H2P 0.9300
C2P C41 1.389(12)
C2Q H2Q 0.9300
C2Q C30 1.346(11)
C2R H2R 0.9300
C2R C3H 1.397(11)
C2S H2S 0.9300
C2T H2T 0.9300
C2T C3O 1.356(11)
C2U H2U 0.9300
C2U C3M 1.377(12)
C2V H2VA 0.9600
C2V H2VB 0.9600
C2V H2VC 0.9600
C2W H2W 0.9300
C2X H2XA 0.9600
C2X H2XB 0.9600
C2X H2XC 0.9600
C2X C49 1.441(14)
C2Y H2Y 0.9300
C2Y C3W 1.408(10)
C2Z H2Z 0.9300
C30 H30 0.9300
C31 C39 1.347(11)
C31 C47 1.488(11)
C32 H32 0.9300
C32 C4L 1.332(11)
C34 H34 0.9300
C34 C4A 1.387(11)
C35 H35 0.9300
C35 C4D 1.448(11)
C36 H36 0.9300
C37 H37 0.9300
C37 C3S 1.378(11)
C38 H38 0.9300
C39 H39 0.9300
C3A H3AA 0.9300
C3A C3N 1.368(12)
C3B H3B 0.9300
C3B C3P 1.359(12)
C3C H3CA 0.9300
C3E H3E 0.9300
C3E C45 1.390(11)
C3F H3F 0.9300
C3F C4T 1.365(11)
C3G H3G 0.9300
C3G C4R 1.406(14)
C3G C59 1.402(15)
C3H H3H 0.9300
C3H C4L 1.406(11)
C3I H3I 0.9300
C3I C41 1.400(12)
C3J H3J 0.9300
C3J C4A 1.349(11)
C3K H3K 0.9300
C3K C3L 1.346(11)
C3L H3L 0.9300
C3L C4T 1.359(12)
C3M H3M 0.9300
C3M C3W 1.333(11)
C3N H3N 0.9300
C3O H3O 0.9300
C3P H3P 0.9300
C3Q H3Q 0.9300
C3Q C3V 1.409(11)
C3R H3R 0.9300
C3R C43 1.402(11)
C3R C4J 1.384(12)
C3S H3S 0.9300
C3T H3T 0.9300
C3T C4E 1.419(13)
C3T C4H 1.427(12)
C3U H3U 0.9300
C3U C4K 1.428(14)
C3U C4X 1.337(15)
C3V H3V 0.9300
C3W H3W 0.9300
C3X H3X 0.9300
C3Y H3Y 0.9300
C3Y C46 1.341(12)
C3Z H3Z 0.9300
C3Z C4K 1.352(13)
C3Z C5A 1.350(13)
C40 H40 0.9300
C40 C4O 1.356(13)
C41 H41 0.9300
C42 H42 0.9300
C42 C4Y 1.396(11)
C43 H43 0.9300
C44 H44 0.9300
C45 H45 0.9300
C46 H46 0.9300
C46 C4D 1.322(12)
C47 H47A 0.9600
C47 H47B 0.9600
C47 H47C 0.9600
C48 H48 0.9300
C48 C5D 1.392(15)
C48 C5O 1.348(16)
C49 C58 1.505(14)
C49 C5F 1.371(15)
C4A H4A 0.9300
C4B H4BA 0.9600
C4B H4BB 0.9600
C4B H4BC 0.9600
C4C H4C 0.9300
C4C C4E 1.324(12)
C4C C4F 1.435(11)
C4D H4D 0.9300
C4E H4E 0.9300
C4F H4F 0.9300
C4H H4H 0.9300
C4J H4J 0.9300
C4K H4K 0.9300
C4L H4L 0.9300
C4O H4O 0.9300
C4O C4Y 1.379(13)
C4Q H4Q 0.9300
C4R H4R 0.9300
C4R C58 1.305(14)
C4S H4SA 0.9600
C4S H4SB 0.9600
C4S H4SC 0.9600
C4T H4T 0.9300
C4W C5D 1.371(13)
C4W C5E 1.356(13)
C4W C5K 1.440(14)
C4X H4X 0.9300
C4X C5C 1.353(14)
C4Y H4Y 0.9300
C51 H51 0.9300
C51 C5K 1.327(13)
C51 C5O 1.360(15)
C56 H56A 0.9600
C56 H56B 0.9600
C56 H56C 0.9600
C58 H58A 0.9300
C59 H59 0.9300
C59 C5F 1.379(14)
C5A C5C 1.391(13)
C5C H5C 0.9300
C5D H5D 0.9300
C5E H5EA 0.9600
C5E H5EB 0.9600
C5E H5EC 0.9600
C5F H5F 0.9300
C5G H5GA 0.9600
C5G H5GB 0.9600
C5G H5GC 0.9600
C5G C50 1.497(14)
C5H H5H 0.9300
C5H C5I 1.3900
C5H C50 1.3900
C5I H5I 0.9300
C5I C5B 1.3900
C5B H5B 0.9300
C5B C33 1.3900
C33 H33 0.9300
C33 C57 1.3900
C57 H57 0.9300
C57 C50 1.3900
C5K H5K 0.9300
C5O H5O 0.9300
C4M H4M 0.9300
C4M C4V 1.3900
C4M C10 1.3900
C4V H4V 0.9300
C4V C54 1.3900
C54 H54 0.9300
C54 C53 1.3900
C53 H53 0.9300
C53 C4U 1.3900
C4U H4U 0.9300
C4U C10 1.3900
C10 C4P 1.419(15)
C4N H4N 0.9300
C4N C29 1.3900
C4N C4G 1.3900
C29 H29A 0.9300
C29 C4I 1.3900
C4I H4I 0.9300
C4I C4Z 1.3900
C4Z H4Z 0.9300
C4Z C3D 1.3900
C3D H3DA 0.9300
C3D C4G 1.3900
C4G C52 1.347(16)
C4P H4PA 0.9600
C4P H4PB 0.9600
C4P H4PC 0.9600
C52 H52A 0.9600
C52 H52B 0.9600
C52 H52C 0.9600

loop_
_geom_torsion_atom_site_label_1
_geom_torsion_atom_site_label_2
_geom_torsion_atom_site_label_3
_geom_torsion_atom_site_label_4
_geom_torsion
P3B C65 C69 C90 165.6(5)
P3B C65 C69 C1D -15.4(9)
P3B C65 C76 C91 115.2(6)
P3B C65 C76 C2Z -59.9(7)
P4B C61 C74 C73 -144.5(6)
P4B C61 C74 C1S 38.5(8)
P4B C61 C93 C78 49.2(7)
P4B C61 C93 C92 -132.1(5)
P1A C77 C19 C2C -24.2(9)
P1A C77 C19 C2Y 159.8(6)
P1A C77 C2A C86 -62.9(7)
P1A C77 C2A C15 120.7(7)
P1B C55 C79 C3X -62.0(9)
P1B C55 C79 C43 106.8(7)
P1B C55 C6 C4F -49.1(10)
P1B C55 C6 C4H 128.1(6)
P1B C55 C13 C1L -27.1(11)
P1B C55 C13 C2R 144.4(6)
P4A C64 C72 C84 -60.5(7)
P4A C64 C72 C1 117.3(6)
P4A C64 C2 C1A -44.1(8)
P4A C64 C2 C25 139.2(6)
P4A C64 C1R C7 135.3(6)
P4A C64 C1R C3V -49.7(9)
P3A C67 C82 C17 -65.4(7)
P3A C67 C82 C3K 114.6(6)
P3A C67 C5 C87 148.7(6)
P3A C67 C5 C97 -36.1(8)
P3A C67 C2K C2H 146.6(6)
P3A C67 C2K C35 -43.2(9)
P2B C66 C81 C14 15.4(10)
P2B C66 C81 C1E -164.4(6)
P2B C66 C85 C16 -115.7(6)
P2B C66 C85 C1P 63.2(8)
P2B C66 C9 C80 68.9(7)
P2B C66 C9 C95 -116.4(6)
O19B P4B O20B V1B -126.1(4)
O19B P4B O17B V4B 118.3(4)
O19B P4B C61 C60 166.8(4)
O19B P4B C61 C74 -74.6(5)
O19B P4B C61 C93 47.6(5)
O1B V1B O18B V4B 163.7(4)
O1B V1B O2B V2B -161.3(4)
O11B V3B O13B V4B -162.7(4)
O11B V3B O8B V2B 164.7(4)
O1A V1A O3A V2A 162.5(4)
O1A V1A O18A V4A -162.8(4)
O19A P4A O17A V4A -123.1(4)
O19A P4A O20A V1A 124.7(4)
O19A P4A C64 C72 -167.9(4)
O19A P4A C64 C2 -48.6(5)
O19A P4A C64 C1R 72.4(5)
O15A V4A O13A V3A -60.4(4)
O15A V4A O18A V1A 0.5(8)
O15A P3A O14A C3 -116.6(5)
O15A P3A O12A V3A 3.0(5)
O15A P3A C67 C82 76.6(5)
O15A P3A C67 C5 -42.8(6)
O15A P3A C67 C2K -161.8(5)
O14B P3B O15B V4B -119.5(4)
O14B P3B O12B V3B 111.8(4)
O14B P3B C65 C63 66.7(5)
O14B P3B C65 C69 -52.5(5)
O14B P3B C65 C76 -170.8(4)
O14A P3A O15A V4A 120.2(4)
O14A P3A O12A V3A -118.8(4)
O14A P3A C67 C82 -166.1(4)
O14A P3A C67 C5 74.4(5)
O14A P3A C67 C2K -44.5(5)
O9B P2B O10B V3B -117.5(4)
O9B P2B O7B V2B 114.0(4)
O9B P2B C66 C81 -62.8(6)
O9B P2B C66 C85 58.8(5)
O9B P2B C66 C9 -178.5(4)
O10B V3B O13B V4B -2.5(8)
O10B V3B O8B V2B 63.9(4)
O10B P2B O9B C2V 127.4(5)
O10B P2B O7B V2B -8.1(5)
O10B P2B C66 C81 53.5(6)
O10B P2B C66 C85 175.2(5)
O10B P2B C66 C9 -62.2(5)
O20B V1B O18B V4B 60.7(4)
O20B V1B O2B V2B 2.2(7)
O20B P4B O19B C83 119.0(5)
O20B P4B O17B V4B -3.4(5)
O20B P4B C61 C60 -77.3(5)
O20B P4B C61 C74 41.3(5)
O20B P4B C61 C93 163.5(4)
O10A V3A O13A V4A -5.2(8)
O10A V3A O8A V2A -60.3(4)
O10A P2A O7A V2A 14.0(5)
O10A P2A O9A C1N -126.3(5)
O10A P2A C2J C71 74.0(5)
O10A P2A C2J C1H -168.0(5)
O10A P2A C2J C1Q -44.5(6)
O16A V4A O13A V3A -160.6(4)
O16A V4A O18A V1A 163.7(4)
O15B V4B O18B V1B -2.4(7)
O15B V4B O13B V3B 58.4(4)
O15B P3B O14B C1G 126.3(5)
O15B P3B O12B V3B -10.1(5)
O15B P3B C65 C63 -177.6(4)
O15B P3B C65 C69 63.2(5)
O15B P3B C65 C76 -55.1(5)
O16B V4B O18B V1B -163.4(4)
O16B V4B O13B V3B 161.7(4)
O5B V2B O8B V3B -2.9(7)
O5B V2B O2B V1B 57.6(4)
O5B P1B O3B V1B -16.7(5)
O5B P1B O4B C2B 127.9(5)
O5B P1B C55 C79 -173.8(4)
O5B P1B C55 C6 -55.1(5)
O5B P1B C55 C13 66.4(6)
O7A V2A O3A V1A -0.3(9)
O7A V2A O8A V3A 63.3(4)
O7A P2A O10A V3A -9.8(5)
O7A P2A O9A C1N -0.3(6)
O7A P2A C2J C71 -52.5(5)
O7A P2A C2J C1H 65.4(6)
O7A P2A C2J C1Q -171.1(5)
O17A V4A O13A V3A 4.5(8)
O17A V4A O18A V1A 63.1(4)
O17A P4A O19A C1J 7.4(6)
O17A P4A O20A V1A 2.8(5)
O17A P4A C64 C72 -51.1(5)
O17A P4A C64 C2 68.2(5)
O17A P4A C64 C1R -170.8(5)
O5A V2A O3A V1A -59.4(4)
O5A V2A O8A V3A -1.3(8)
O5A P1A O2A V1A 6.6(5)
O5A P1A O4A C1U -140.4(5)
O5A P1A C77 C62 -171.3(4)
O5A P1A C77 C19 -49.8(6)
O5A P1A C77 C2A 67.7(5)
O11A V3A O13A V4A 163.8(4)
O11A V3A O8A V2A -161.1(4)
O17B V4B O18B V1B -64.1(4)
O17B V4B O13B V3B -5.5(8)
O17B P4B O19B C83 -6.6(5)
O17B P4B O20B V1B -4.0(5)
O17B P4B C61 C60 49.1(5)
O17B P4B C61 C74 167.8(4)
O17B P4B C61 C93 -70.0(5)
O2A V1A O3A V2A 62.4(4)
O2A V1A O18A V4A -2.6(8)
O2A P1A O5A V2A -1.5(5)
O2A P1A O4A C1U -15.0(6)
O2A P1A C77 C62 63.2(5)
O2A P1A C77 C19 -175.4(5)
O2A P1A C77 C2A -57.9(5)
O12B V3B O13B V4B -61.7(4)
O12B V3B O8B V2B 1.8(8)
O12B P3B O14B C1G 0.3(5)
O12B P3B O15B V4B 3.4(5)
O12B P3B C65 C63 -51.7(5)
O12B P3B C65 C69 -170.9(4)
O12B P3B C65 C76 70.8(5)
O12A V3A O13A V4A 61.7(4)
O12A V3A O8A V2A -0.2(8)
O12A P3A O15A V4A -1.5(5)
O12A P3A O14A C3 8.7(6)
O12A P3A C67 C82 -49.6(5)
O12A P3A C67 C5 -169.0(4)
O12A P3A C67 C2K 72.0(5)
O6B V2B O8B V3B -163.2(4)
O6B V2B O2B V1B 160.4(4)
O18B V1B O2B V2B 96.5(4)
O18B V4B O13B V3B -94.8(4)
O3B V1B O18B V4B 0.5(8)
O3B V1B O2B V2B -62.5(4)
O3B P1B O5B V2B 7.8(5)
O3B P1B O4B C2B 2.3(6)
O3B P1B C55 C79 -47.9(5)
O3B P1B C55 C6 70.7(5)
O3B P1B C55 C13 -167.8(5)
O7B V2B O8B V3B -64.6(4)
O7B V2B O2B V1B -4.0(8)
O7B P2B O9B C2V 1.1(6)
O7B P2B O10B V3B 5.4(5)
O7B P2B C66 C81 -179.9(5)
O7B P2B C66 C85 -58.2(6)
O7B P2B C66 C9 64.4(5)
O4B P1B O5B V2B -114.3(4)
O4B P1B O3B V1B 105.4(4)
O4B P1B C55 C79 69.8(5)
O4B P1B C55 C6 -171.5(4)
O4B P1B C55 C13 -50.0(6)
O6A V2A O3A V1A -161.0(4)
O6A V2A O8A V3A 162.6(4)
O20A V1A O3A V2A -6.5(8)
O20A V1A O18A V4A -62.0(4)
O20A P4A O19A C1J -118.4(5)
O20A P4A O17A V4A -1.1(5)
O20A P4A C64 C72 75.6(5)
O20A P4A C64 C2 -165.1(4)
O20A P4A C64 C1R -44.2(6)
O9A P2A O10A V3A 112.8(4)
O9A P2A O7A V2A -108.5(4)
O9A P2A C2J C71 -169.5(5)
O9A P2A C2J C1H -51.6(6)
O9A P2A C2J C1Q 72.0(6)
O13B V3B O8B V2B -94.1(4)
O13B V4B O18B V1B 93.7(4)
O4A P1A O5A V2A 121.0(4)
O4A P1A O2A V1A -114.7(4)
O4A P1A C77 C62 -54.6(5)
O4A P1A C77 C19 66.8(5)
O4A P1A C77 C2A -175.6(4)
O3A V2A O8A V3A -96.9(4)
O3A V1A O18A V4A 93.8(4)
O8B V3B O13B V4B 96.8(4)
O8B V2B O2B V1B -97.9(4)
C55 P1B O5B V2B 131.1(4)
C55 P1B O3B V1B -138.5(4)
C55 P1B O4B C2B -116.5(5)
C55 C79 C3X C1X 172.7(7)
C55 C79 C43 C3R -173.4(7)
C55 C6 C4F C4C -179.5(8)
C55 C6 C4H C3T 178.2(7)
C55 C13 C1L C32 -178.4(8)
C55 C13 C2R C3H -178.5(8)
O13A V4A O18A V1A -94.0(4)
O13A V3A O8A V2A 96.0(4)
O8A V2A O3A V1A 97.7(4)
O8A V3A O13A V4A -96.4(4)
N58 N88 C31 C39 2.5(9)
N58 N88 C31 C47 -176.7(7)
N58 C28 C39 C31 1.9(10)
O2B V1B O18B V4B -94.1(4)
O2B V2B O8B V3B 94.7(4)
C60 C61 C74 C73 -30.0(8)
C60 C61 C74 C1S 153.0(7)
C60 C61 C93 C78 -65.1(8)
C60 C61 C93 C92 113.5(7)
C60 C70 C2Q C30 -1.1(11)
C61 P4B O19B C83 -125.0(5)
C61 P4B O20B V1B 119.8(4)
C61 P4B O17B V4B -126.2(4)
C61 C60 C70 C2Q 174.4(6)
C61 C60 C1W C1B -172.0(6)
C61 C74 C1S C75 174.0(7)
C62 C77 C19 C2C 93.9(8)
C62 C77 C19 C2Y -82.1(8)
C62 C77 C2A C86 -179.2(6)
C62 C77 C2A C15 4.4(10)
C62 C89 C3O C2T 0.4(12)
C63 C65 C69 C90 48.4(8)
C63 C65 C69 C1D -132.6(7)
C63 C65 C76 C91 -128.8(7)
C63 C65 C76 C2Z 56.1(9)
C63 C98 C12 C36 -0.2(12)
C63 C4 C2I C36 1.6(12)
C64 P4A O19A C1J 124.9(5)
C64 P4A O17A V4A 122.0(4)
C64 P4A O20A V1A -120.8(4)
C64 C72 C84 C1Y 174.5(6)
C64 C72 C1 C38 -176.5(6)
C64 C2 C1A C1I -175.6(6)
C64 C2 C25 C3S 175.8(6)
C64 C1R C3V C3Q -174.3(7)
C65 P3B O14B C1G -117.8(5)
C65 P3B O15B V4B 125.8(4)
C65 P3B O12B V3B -131.9(4)
C65 C63 C98 C12 177.5(7)
C65 C63 C4 C2I -178.1(7)
C65 C69 C90 C11 175.5(7)
C65 C69 C1D C1V -177.4(7)
C65 C76 C91 C3E -175.5(6)
C65 C76 C2Z C2N 174.6(6)
C66 P2B O9B C2V -114.8(5)
C66 P2B O10B V3B 127.8(4)
C66 P2B O7B V2B -131.6(4)
C66 C81 C14 C44 -178.7(7)
C66 C81 C1E C2S 178.9(7)
C66 C85 C16 C22 -179.3(6)
C66 C85 C1P C1C 177.9(7)
C67 P3A O15A V4A -124.3(4)
C67 P3A O14A C3 125.5(5)
C67 P3A O12A V3A 126.2(4)
C67 C82 C17 C3F 179.0(6)
C67 C82 C3K C3L -179.9(7)
C67 C2K C35 C4D -178.2(7)
O18A V4A O13A V3A 97.3(4)
O18A V1A O3A V2A -95.4(4)
C69 C65 C76 C91 -3.9(8)
C69 C65 C76 C2Z -179.0(6)
C69 C90 C11 C1O 3.3(12)
C69 C1D C1V C1O 0.6(12)
C70 C60 C61 P4B -114.1(6)
C70 C60 C61 C74 127.7(6)
C70 C60 C61 C93 3.2(8)
C70 C60 C1W C1B 4.7(10)
C70 C2Q C30 C1B 2.0(12)
C71 C2E C2P C41 -1.2(12)
C71 C2L C3I C41 0.6(13)
C72 C64 C2 C1A 70.6(8)
C72 C64 C2 C25 -106.1(7)
C72 C64 C1R C7 20.2(9)
C72 C64 C1R C3V -164.7(7)
C72 C84 C1Y C8 3.0(11)
C72 C1 C38 C8 1.3(11)
C73 C74 C1S C75 -3.0(11)
C74 C61 C93 C78 170.7(6)
C74 C61 C93 C92 -10.6(8)
C74 C73 C27 C21 -0.2(12)
C75 C21 C27 C73 -0.7(12)
C76 C65 C69 C90 -79.9(7)
C76 C65 C69 C1D 99.0(8)
C76 C91 C3E C45 1.3(11)
C77 P1A O5A V2A -122.9(4)
C77 P1A O2A V1A 129.5(4)
C77 P1A O4A C1U 101.2(5)
C77 C62 C89 C3O -179.1(7)
C77 C62 C18 C94 179.9(7)
C77 C19 C2C C2U -178.5(7)
C77 C19 C2Y C3W 178.5(7)
C78 C1K C2D C1Z 2.1(11)
C79 C55 C6 C4F 64.7(10)
C79 C55 C6 C4H -118.1(7)
C79 C55 C13 C1L -143.0(8)
C79 C55 C13 C2R 28.5(9)
C80 C20 C3P C3B -0.3(12)
C81 C66 C85 C16 5.7(10)
C81 C66 C85 C1P -175.4(7)
C81 C66 C9 C80 -49.7(8)
C81 C66 C9 C95 125.0(7)
C81 C14 C44 C2O 0.6(12)
C81 C1E C2S C2O -1.0(12)
C82 C67 C5 C87 32.9(9)
C82 C67 C5 C97 -151.9(6)
C82 C67 C2K C2H -96.6(8)
C82 C67 C2K C35 73.6(9)
C82 C17 C3F C4T 0.8(11)
C82 C3K C3L C4T 1.0(13)
C84 C72 C1 C38 1.2(10)
C85 C66 C81 C14 -103.0(8)
C85 C66 C81 C1E 77.1(8)
C85 C66 C9 C80 -174.1(6)
C85 C66 C9 C95 0.6(9)
C85 C16 C22 C2W -0.7(11)
C86 C26 C3N C3A 0.3(12)
C87 C2F C3C C1M -0.1(13)
N88 N58 C28 C39 -0.4(9)
N88 N58 C28 C4S -176.9(7)
N88 C31 C39 C28 -2.7(11)
C89 C62 C77 P1A 114.4(6)
C89 C62 C77 C19 -6.8(10)
C89 C62 C77 C2A -128.8(7)
C89 C62 C18 C94 3.9(11)
C90 C69 C1D C1V 1.6(10)
C90 C11 C1O C1V -1.0(12)
C91 C76 C2Z C2N -0.6(10)
C91 C3E C45 C2N -1.4(11)
C92 C1Z C2D C1K -2.2(11)
C93 C61 C74 C73 94.7(8)
C93 C61 C74 C1S -82.3(8)
C93 C78 C1K C2D -0.4(11)
C93 C92 C1Z C2D 0.6(11)
C94 C2T C3O C89 1.5(12)
C95 C3B C3P C20 -0.3(13)
C96 C7 C1R C64 174.3(7)
C96 C7 C1R C3V -0.9(11)
C96 C23 C3Q C3V 1.9(13)
C97 C1M C3C C2F 1.8(12)
C98 C63 C65 P3B -71.5(7)
C98 C63 C65 C69 48.8(8)
C98 C63 C65 C76 173.9(6)
C98 C63 C4 C2I -0.1(10)
C98 C12 C36 C2I 1.7(12)
C99 C1H C2G C3J -1.2(10)
C99 C1H C2J P2A -49.6(8)
C99 C1H C2J C71 65.6(8)
C99 C1H C2J C1Q -170.9(6)
C99 C34 C4A C3J -1.5(12)
N10 C1F C4Q C1T 0.6(10)
C1 C72 C84 C1Y -3.4(10)
C2 C64 C72 C84 -177.9(6)
C2 C64 C72 C1 -0.2(9)
C2 C64 C1R C7 -104.9(8)
C2 C64 C1R C3V 70.1(8)
C2 C1A C1I C37 -1.4(11)
C2 C25 C3S C37 1.2(11)
C4 C63 C65 P3B 106.5(6)
C4 C63 C65 C69 -133.2(7)
C4 C63 C65 C76 -8.1(9)
C4 C63 C98 C12 -0.6(11)
C4 C2I C36 C12 -2.4(12)
C5 C67 C82 C17 53.1(8)
C5 C67 C82 C3K -126.9(7)
C5 C67 C2K C2H 26.9(9)
C5 C67 C2K C35 -162.9(7)
C5 C87 C2F C3C -1.7(13)
C5 C97 C1M C3C -1.7(11)
C6 C55 C79 C3X -177.0(7)
C6 C55 C79 C43 -8.2(10)
C6 C55 C13 C1L 91.4(10)
C6 C55 C13 C2R -97.1(8)
C7 C96 C23 C3Q -1.7(12)
C7 C1R C3V C3Q 1.1(12)
C9 C66 C81 C14 130.5(8)
C9 C66 C81 C1E -49.3(8)
C9 C66 C85 C16 127.5(7)
C9 C66 C85 C1P -53.5(9)
C9 C80 C20 C3P -0.4(11)
C9 C95 C3B C3P 1.5(12)
C11 C1O C1V C1D -0.8(12)
C13 C55 C79 C3X 57.6(9)
C13 C55 C79 C43 -133.6(8)
C13 C55 C6 C4F -170.1(8)
C13 C55 C6 C4H 7.1(9)
C13 C1L C32 C4L -9.2(14)
C13 C2R C3H C4L 1.7(13)
C14 C81 C1E C2S -0.9(11)
C15 C3A C3N C26 -1.2(13)
C16 C85 C1P C1C -3.1(11)
C16 C22 C2W C1C 1.0(11)
C17 C82 C3K C3L 0.1(11)
C17 C3F C4T C3L 0.4(12)
C18 C62 C77 P1A -61.6(8)
C18 C62 C77 C19 177.2(6)
C18 C62 C77 C2A 55.2(9)
C18 C62 C89 C3O -3.0(11)
C18 C94 C2T C3O -0.6(12)
C19 C77 C2A C86 56.7(8)
C19 C77 C2A C15 -119.7(7)
C19 C2C C2U C3M 1.2(12)
C19 C2Y C3W C3M -0.6(13)
C1A C2 C25 C3S -1.0(10)
C1A C1I C37 C3S 1.4(12)
C1D C69 C90 C11 -3.5(11)
C1E C81 C14 C44 1.1(11)
C1F N10 N29 C1T -0.4(9)
C1H C99 C34 C4A 0.4(11)
C1H C2G C3J C4A 0.1(12)
C1I C37 C3S C25 -1.3(11)
C1K C78 C93 C61 177.5(6)
C1K C78 C93 C92 -1.2(10)
C1L C13 C2R C3H -5.9(12)
C1L C32 C4L C3H 3.9(14)
C1M C97 C5 C67 -175.4(7)
C1M C97 C5 C87 -0.1(10)
C1P C85 C16 C22 1.7(10)
C1P C1C C2W C22 -2.4(12)
C1Q C24 C40 C4O -0.2(13)
C1Q C42 C4Y C4O 1.9(12)
C1R C64 C72 C84 57.4(8)
C1R C64 C72 C1 -124.8(7)
C1R C64 C2 C1A -164.1(6)
C1R C64 C2 C25 19.2(8)
C1S C75 C21 C27 -0.2(13)
C1W C60 C61 P4B 62.4(7)
C1W C60 C61 C74 -55.9(7)
C1W C60 C61 C93 179.7(6)
C1W C60 C70 C2Q -2.2(10)
C1W C1B C30 C2Q 0.5(11)
C1Y C8 C38 C1 -1.7(11)
C1Z C92 C93 C61 -177.7(6)
C1Z C92 C93 C78 1.0(10)
C20 C80 C9 C66 176.6(7)
C20 C80 C9 C95 1.6(10)
C21 C75 C1S C74 2.2(13)
C23 C96 C7 C1R 1.3(12)
C23 C3Q C3V C1R -1.6(14)
C24 C1Q C2J P2A 142.6(6)
C24 C1Q C2J C71 27.0(9)
C24 C1Q C2J C1H -96.3(8)
C24 C1Q C42 C4Y -4.3(12)
C24 C40 C4O C4Y -2.4(14)
C25 C2 C1A C1I 1.1(10)
C26 C86 C2A C77 179.4(7)
C26 C86 C2A C15 -4.0(11)
C27 C73 C74 C61 -175.0(6)
C27 C73 C74 C1S 2.1(11)
C28 N58 N88 C31 -1.3(8)
N29 N10 C1F C4B -179.8(8)
N29 N10 C1F C4Q -0.1(9)
N29 C1T C4Q C1F -0.8(10)
C2A C77 C19 C2C -141.0(7)
C2A C77 C19 C2Y 42.9(9)
C2A C86 C26 C3N 2.4(11)
C2A C15 C3A C3N -0.6(13)
C2C C19 C2Y C3W 2.2(11)
C2C C2U C3M C3W 0.4(13)
C2E C71 C2J P2A 125.9(6)
C2E C71 C2J C1H 8.7(9)
C2E C71 C2J C1Q -116.3(7)
C2E C71 C2L C3I -1.9(11)
C2E C2P C41 C3I -0.1(12)
C2F C87 C5 C67 177.3(7)
C2F C87 C5 C97 1.8(11)
C2G C1H C2J P2A 134.4(6)
C2G C1H C2J C71 -110.4(7)
C2G C1H C2J C1Q 13.1(9)
C2G C3J C4A C34 1.2(12)
C2H C2K C35 C4D -8.0(12)
C2H C3Y C46 C4D -4.0(15)
C2J P2A O10A V3A -133.4(4)
C2J P2A O7A V2A 137.3(4)
C2J P2A O9A C1N 117.1(6)
C2J C71 C2E C2P 176.6(7)
C2J C71 C2L C3I -176.4(7)
C2J C1H C2G C3J 175.0(7)
C2J C1Q C24 C40 179.7(7)
C2J C1Q C42 C4Y 179.6(7)
C2K C67 C82 C17 175.2(6)
C2K C67 C82 C3K -4.8(9)
C2K C67 C5 C87 -91.8(8)
C2K C67 C5 C97 83.4(8)
C2K C2H C3Y C46 0.5(13)
C2K C35 C4D C46 4.8(13)
C2L C71 C2E C2P 2.2(11)
C2L C71 C2J P2A -59.8(8)
C2L C71 C2J C1H -177.0(6)
C2L C71 C2J C1Q 58.0(8)
C2L C3I C41 C2P 0.4(13)
C2M C5A C5C C4X -178.2(11)
C2R C13 C1L C32 9.9(13)
C2R C3H C4L C32 -0.6(14)
C2S C2O C44 C14 -2.6(13)
C2T C94 C18 C62 -2.1(12)
C2U C3M C3W C2Y -0.7(14)
C2W C1C C1P C85 3.5(12)
C2X C49 C58 C4R 178.2(10)
C2X C49 C5F C59 179.1(10)
C2Y C19 C2C C2U -2.5(11)
C2Z C76 C91 C3E -0.2(10)
C2Z C2N C45 C3E 0.6(11)
C30 C1B C1W C60 -4.0(11)
C34 C99 C1H C2G 0.9(10)
C34 C99 C1H C2J -175.3(7)
C38 C8 C1Y C84 -0.5(11)
C3A C15 C2A C77 179.6(7)
C3A C15 C2A C86 3.1(11)
C3B C95 C9 C66 -176.9(7)
C3B C95 C9 C80 -2.1(10)
C3G C4R C58 C49 1.2(17)
C3G C59 C5F C49 4.4(15)
C3K C82 C17 C3F -1.0(10)
C3K C3L C4T C3F -1.2(14)
C3U C4X C5C C5A -7.6(19)
C3X C79 C43 C3R -4.0(13)
C3X C1X C4J C3R 4.4(15)
C3Y C2H C2K C67 175.9(7)
C3Y C2H C2K C35 5.5(12)
C3Y C46 C4D C35 1.2(15)
C3Z C5A C5C C4X 6.2(17)
C40 C4O C4Y C42 1.6(13)
C42 C1Q C24 C40 3.5(12)
C42 C1Q C2J P2A -41.4(9)
C42 C1Q C2J C71 -157.0(7)
C42 C1Q C2J C1H 79.6(9)
C43 C79 C3X C1X 3.3(13)
C43 C3R C4J C1X -4.9(15)
C44 C2O C2S C1E 2.7(12)
C45 C2N C2Z C76 0.4(12)
C47 C31 C39 C28 176.4(9)
C4B C1F C4Q C1T -179.8(9)
C4E C3T C4H C6 2.9(13)
C4E C4C C4F C6 -0.6(15)
C4F C6 C4H C3T -4.4(12)
C4F C4C C4E C3T -1.1(14)
C4H C6 C4F C4C 3.4(13)
C4H C3T C4E C4C -0.2(15)
C4J C1X C3X C79 -3.7(14)
C4J C3R C43 C79 4.8(13)
C4K C3U C4X C5C 5.2(19)
C4K C3Z C5A C2M -178.1(11)
C4K C3Z C5A C5C -2.7(17)
C4Q C1T N29 N10 0.7(9)
C4R C3G C59 C5F -1.8(16)
C4S C28 C39 C31 177.8(9)
C4X C3U C4K C3Z -1.8(19)
C56 C1T N29 N10 -178.2(8)
C56 C1T C4Q C1F 178.0(10)
C58 C49 C5F C59 -4.1(15)
C59 C3G C4R C58 -0.9(19)
C5A C3Z C4K C3U 0.6(18)
C5D C48 C5O C51 2.8(19)
C5D C4W C5K C51 -0.8(15)
C5E C4W C5D C48 -178.7(12)
C5E C4W C5K C51 177.3(11)
C5F C49 C58 C4R 1.2(15)
C5H C5I C5B C33 0.0
C5I C5H C50 C5G 177.4(10)
C5I C5H C50 C57 0.0
C5I C5B C33 C57 0.0
C5B C33 C57 C50 0.0
C33 C57 C50 C5G -177.7(9)
C33 C57 C50 C5H 0.0
C50 C5H C5I C5B 0.0
C5K C4W C5D C48 -0.7(17)
C5K C51 C5O C48 -5(2)
C5O C48 C5D C4W 0(2)
C5O C51 C5K C4W 3.7(18)
C4M C4V C54 C53 0.0
C4V C4M C10 C4U 0.0
C4V C4M C10 C4P 175.0(11)
C4V C54 C53 C4U 0.0
C54 C53 C4U C10 0.0
C53 C4U C10 C4M 0.0
C53 C4U C10 C4P -174.8(11)
C10 C4M C4V C54 0.0
C4N C29 C4I C4Z 0.0
C29 C4N C4G C3D 0.0
C29 C4N C4G C52 171.8(12)
C29 C4I C4Z C3D 0.0
C4I C4Z C3D C4G 0.0
C4Z C3D C4G C4N 0.0
C4Z C3D C4G C52 -172.0(12)
C4G C4N C29 C4I 0.0

loop_
_smtbx_masks_void_nr
_smtbx_masks_void_average_x
_smtbx_masks_void_average_y
_smtbx_masks_void_average_z
_smtbx_masks_void_volume
_smtbx_masks_void_count_electrons
1 0.079 0.080 0.375 59.7 41.9
2 0.000 0.500 0.500 171.7 90.7
3 -0.079 0.920 0.625 59.7 42.1
4 0.056 0.369 0.775 0.2 0.0
5 0.109 0.327 0.431 0.4 0.0
6 0.128 0.383 0.935 0.1 0.0
7 0.500 0.000 0.000 171.7 90.7
8 0.421 0.580 0.125 59.7 42.1
9 0.579 0.420 0.875 59.7 41.9
10 0.391 0.827 0.069 0.4 0.0
11 0.372 0.883 0.565 0.1 0.0
12 0.444 0.869 0.725 0.2 0.0
13 0.556 0.131 0.275 0.2 0.0
14 0.609 0.173 0.931 0.4 0.0
15 0.628 0.117 0.435 0.1 0.0
16 0.872 0.617 0.065 0.1 0.0
17 0.891 0.673 0.569 0.4 0.0
18 0.944 0.631 0.225 0.2 0.0
